data_7713601
loop_
_publ_author_name
'Guo, Dianjun'
'Rajeshkumar, Thayalan'
'Zhu, Shan'
'Yuan, Qingbing'
'Hong, Dongjing'
'Zhou, Shuangliu'
'Zhu, Xiancui'
'Maron, Laurent'
'Wang, Shaowu'

_publ_section_title
;
 Aryl C--H bond functionalization with diphenyldiazomethane induced by
 rare-earth metal alkyl complexes
;
_journal_name_full 'Dalton Transactions'
_journal_paper_doi 10.1039/D3DT01714A
_journal_year 2023
_chemical_formula_moiety '4(C66 H53 Lu N6 O)'
_chemical_formula_sum 'C264 H212 Lu4 N24 O4'
_chemical_formula_weight 4484.44
_space_group_crystal_system monoclinic
_space_group_IT_number 14
_space_group_name_Hall '-P 2yn'
_space_group_name_H-M_alt 'P 1 21/n 1'
_atom_sites_solution_hydrogens geom
_atom_sites_solution_primary dual
_audit_creation_date 2022-04-09
_audit_creation_method
;
Olex2 1.3
(compiled 2020.11.12 svn.r5f609507 for OlexSys, GUI svn.r6408)
;
_audit_update_record
;
2022-08-13 deposited with the CCDC.	2023-07-19 downloaded from the CCDC.
;
_cell_angle_alpha 90
_cell_angle_beta 108.3480(10)
_cell_angle_gamma 90
_cell_formula_units_Z 2
_cell_length_a 14.0687(10)
_cell_length_b 43.818(3)
_cell_length_c 20.2354(14)
_cell_measurement_reflns_used 9962
_cell_measurement_temperature 293.15
_cell_measurement_theta_max 21.30
_cell_measurement_theta_min 2.16
_cell_volume 11840.2(14)
_computing_cell_refinement 'SAINT v8.37A (Bruker, 2015)'
_computing_data_reduction 'SAINT v8.37A (Bruker, 2015)'
_computing_molecular_graphics 'Olex2 1.3 (Dolomanov et al., 2009)'
_computing_publication_material 'Olex2 1.3 (Dolomanov et al., 2009)'
_computing_structure_refinement 'SHELXL 2018/3 (Sheldrick, 2015)'
_computing_structure_solution 'ShelXT (Sheldrick, 2015)'
_diffrn_ambient_temperature 293.15
_diffrn_measured_fraction_theta_full 0.999
_diffrn_measured_fraction_theta_max 0.991
_diffrn_measurement_device_type 'Bruker APEX-II CCD'
_diffrn_measurement_method '\f and \w scans'
_diffrn_radiation_type MoK\a
_diffrn_radiation_wavelength 0.71073
_diffrn_reflns_av_R_equivalents 0.1278
_diffrn_reflns_av_unetI/netI 0.1220
_diffrn_reflns_Laue_measured_fraction_full 0.999
_diffrn_reflns_Laue_measured_fraction_max 0.991
_diffrn_reflns_limit_h_max 17
_diffrn_reflns_limit_h_min -18
_diffrn_reflns_limit_k_max 56
_diffrn_reflns_limit_k_min -56
_diffrn_reflns_limit_l_max 26
_diffrn_reflns_limit_l_min -26
_diffrn_reflns_number 137606
_diffrn_reflns_point_group_measured_fraction_full 0.999
_diffrn_reflns_point_group_measured_fraction_max 0.991
_diffrn_reflns_theta_full 25.242
_diffrn_reflns_theta_max 27.459
_diffrn_reflns_theta_min 1.158
_diffrn_source_current 30.0
_diffrn_source_power 1.5
_diffrn_source_voltage 50.0
_diffrn_standards_number 0
_exptl_absorpt_coefficient_mu 1.712
_exptl_absorpt_correction_T_max 0.7456
_exptl_absorpt_correction_T_min 0.4286
_exptl_absorpt_correction_type none
_exptl_absorpt_process_details
;
SADABS-2016/2 (Bruker,2016/2) was used for absorption correction.
wR2(int) was 0.1205 before and 0.0680 after correction.
The Ratio of minimum to maximum transmission is 0.5748.
The \l/2 correction factor is Not present.
;
_exptl_crystal_colour 'clear light black'
_exptl_crystal_colour_lustre clear
_exptl_crystal_colour_modifier light
_exptl_crystal_colour_primary black
_exptl_crystal_density_diffrn 1.258
_exptl_crystal_description block
_exptl_crystal_F_000 4560
_exptl_crystal_size_max 0.22
_exptl_crystal_size_mid 0.21
_exptl_crystal_size_min 0.2
_refine_diff_density_max 1.330
_refine_diff_density_min -1.453
_refine_diff_density_rms 0.103
_refine_ls_extinction_method none
_refine_ls_goodness_of_fit_ref 1.020
_refine_ls_hydrogen_treatment constr
_refine_ls_matrix_type full
_refine_ls_number_parameters 1337
_refine_ls_number_reflns 26877
_refine_ls_number_restraints 984
_refine_ls_restrained_S_all 1.023
_refine_ls_R_factor_all 0.1416
_refine_ls_R_factor_gt 0.0722
_refine_ls_shift/su_max 0.001
_refine_ls_shift/su_mean 0.000
_refine_ls_structure_factor_coef Fsqd
_refine_ls_weighting_details 'w=1/[\s^2^(Fo^2^)+(0.0443P)^2^+39.0969P] where P=(Fo^2^+2Fc^2^)/3'
_refine_ls_weighting_scheme calc
_refine_ls_wR_factor_gt 0.1414
_refine_ls_wR_factor_ref 0.1629
_reflns_Friedel_coverage 0.000
_reflns_number_gt 14538
_reflns_number_total 26877
_reflns_threshold_expression 'I > 2\s(I)'
_cod_data_source_file d3dt01714a2.cif
_cod_data_source_block 2d'
_cod_database_code 7713601
_shelx_shelxl_version_number 2018/3
_shelx_space_group_comment
;
The symmetry employed for this shelxl refinement is uniquely defined
by the following loop, which should always be used as a source of
symmetry information in preference to the above space-group names.
They are only intended as comments.
;
_shelx_estimated_absorpt_t_max 0.726
_shelx_estimated_absorpt_t_min 0.704
_olex2_refinement_description
;
1. Fixed Uiso
 At 1.2 times of:
  All C(H) groups
 At 1.5 times of:
  All C(H,H,H) groups
2. Uiso/Uaniso restraints and constraints
All non-hydrogen atoms have similar U: within 2A with sigma of 0.01 and sigma
for terminal atoms of 0.02 within 2A
3.a Ternary CH refined with riding coordinates:
 C20A(H20A), C19A(H19A), C19(H19), C20(H20)
3.b Aromatic/amide H refined with riding coordinates:
 C1A(H1A), C7A(H7A), C3A(H3A), C2A(H2A), C11A(H11A), C37A(H37A), C25A(H25A),
 C39A(H39A), C13A(H13A), C58A(H58A), C29A(H29A), C31A(H31A), C56A(H56A),
 C65A(H65A), C17A(H17A), C53A(H53A), C10A(H10A), C25(H25), C53(H53), C8A(H8A),
 C9A(H9A), C26A(H26A), C61A(H61A), C3(H3), C58(H58), C26(H26), C48A(H48A),
 C55A(H55A), C29(H29), C34A(H34A), C16A(H16A), C2(H2), C38A(H38A), C55(H55),
 C14A(H14A), C32A(H32A), C35(H35), C37(H37), C15A(H15A), C27A(H27A), C28A(H28A),
  C33A(H33A), C35A(H35A), C28(H28), C31(H31), C27(H27), C38(H38), C52A(H52A),
 C11(H11), C13(H13), C7(H7), C1(H1), C39(H39), C46A(H46A), C64A(H64A), C34(H34),
  C56(H56), C17(H17), C65(H65), C42A(H42A), C43A(H43A), C16(H16), C10(H10),
 C62A(H62A), C50A(H50A), C44(H44), C9(H9), C61(H61), C42(H42), C33(H33),
 C46(H46), C49A(H49A), C63A(H63A), C14(H14), C51A(H51A), C8(H8), C15(H15),
 C45(H45), C45A(H45A), C64(H64), C32(H32), C43(H43), C63(H63), C44A(H44A),
 C62(H62), C48(H48), C49(H49), C50(H50), C52(H52), C51(H51)
3.c Idealised Me refined as rotating group:
 C22A(H22A,H22B,H22C), C22(H22D,H22E,H22F), C66A(H66A,H66B,H66C), C66(H66D,
 H66E,H66F)
;
_olex2_submission_special_instructions 'No special instructions were received'

loop_
_space_group_symop_operation_xyz
'x, y, z'
'-x+1/2, y+1/2, -z+1/2'
'-x, -y, -z'
'x-1/2, -y-1/2, z-1/2'

loop_
_atom_site_label
_atom_site_type_symbol
_atom_site_fract_x
_atom_site_fract_y
_atom_site_fract_z
_atom_site_U_iso_or_equiv
_atom_site_adp_type
_atom_site_occupancy
_atom_site_site_symmetry_order
_atom_site_calc_flag
_atom_site_refinement_flags_posn
_atom_site_refinement_flags_adp
_atom_site_refinement_flags_occupancy
_atom_site_disorder_assembly
_atom_site_disorder_group
Lu1A Lu 1.01796(2) 0.36596(2) 0.49593(2) 0.04166(9) Uani 1 1 d . . . . .
Lu1 Lu 0.33754(3) 0.41210(2) 0.08920(2) 0.05792(12) Uani 1 1 d . . . . .
N1A N 1.0370(4) 0.41414(13) 0.5336(3) 0.0425(13) Uani 1 1 d . U . . .
N3A N 0.8377(4) 0.38340(12) 0.5024(3) 0.0392(13) Uani 1 1 d . U . . .
N5A N 1.1881(4) 0.36157(14) 0.5274(3) 0.0510(15) Uani 1 1 d . U . . .
N2A N 0.9901(4) 0.33866(13) 0.5826(3) 0.0435(13) Uani 1 1 d . U . . .
C18A C 0.8494(5) 0.40096(15) 0.4473(3) 0.0382(14) Uani 1 1 d . U . . .
N3 N 0.3132(5) 0.35160(14) 0.0980(3) 0.0529(15) Uani 1 1 d . U . . .
O1A O 1.4542(5) 0.43273(15) 0.5331(4) 0.0885(19) Uani 1 1 d . U . . .
N5 N 0.3761(5) 0.46093(15) 0.1220(4) 0.0641(17) Uani 1 1 d . U . . .
N6A N 1.2531(4) 0.35427(15) 0.5951(4) 0.0587(16) Uani 1 1 d . U . . .
O1 O 0.6775(5) 0.51807(16) 0.2335(4) 0.0930(19) Uani 1 1 d . U . . .
N1 N 0.1948(5) 0.40585(15) 0.1167(3) 0.0620(17) Uani 1 1 d . U . . .
N4A N 1.0485(5) 0.35491(15) 0.3925(3) 0.0591(16) Uani 1 1 d . U . . .
C5A C 0.8766(5) 0.43479(15) 0.4555(3) 0.0400(14) Uani 1 1 d . U . . .
C23A C 0.8102(5) 0.32677(15) 0.5265(4) 0.0421(15) Uani 1 1 d . U . . .
N6 N 0.3459(5) 0.47239(16) 0.1789(4) 0.0686(18) Uani 1 1 d . U . . .
C36A C 0.9005(5) 0.32816(15) 0.5906(4) 0.0409(15) Uani 1 1 d . U . . .
C59A C 1.2351(5) 0.38276(17) 0.4969(4) 0.0529(17) Uani 1 1 d . U . . .
N2 N 0.4598(5) 0.39709(17) 0.1830(4) 0.0698(18) Uani 1 1 d . U . . .
C21A C 0.8207(5) 0.35293(15) 0.4800(4) 0.0384(14) Uani 1 1 d . U . . .
C4A C 0.9683(5) 0.43811(16) 0.5190(4) 0.0420(15) Uani 1 1 d . U . . .
C1A C 1.1113(6) 0.42259(17) 0.5929(4) 0.0525(18) Uani 1 1 d . U . . .
H1A H 1.168054 0.410965 0.613899 0.063 Uiso 1 1 calc R U . . .
C20A C 0.8235(5) 0.35168(16) 0.4126(4) 0.0422(16) Uani 1 1 d . U . . .
H20A H 0.804121 0.334162 0.381072 0.051 Uiso 1 1 calc R U . . .
C22A C 0.8394(5) 0.39479(17) 0.5704(4) 0.0493(18) Uani 1 1 d . U . . .
H22A H 0.901827 0.389382 0.604510 0.074 Uiso 1 1 calc R U . . .
H22B H 0.785147 0.385899 0.583013 0.074 Uiso 1 1 calc R U . . .
H22C H 0.832375 0.416594 0.568596 0.074 Uiso 1 1 calc R U . . .
C19A C 0.8427(5) 0.38169(15) 0.3936(4) 0.0424(16) Uani 1 1 d . U . . .
H19A H 0.838226 0.388109 0.346288 0.051 Uiso 1 1 calc R U . . .
C6A C 0.7904(5) 0.45510(16) 0.4601(4) 0.0451(16) Uani 1 1 d . U . . .
C7A C 0.8028(6) 0.48645(17) 0.4649(4) 0.0538(18) Uani 1 1 d . U . . .
H7A H 0.864283 0.494840 0.466687 0.065 Uiso 1 1 calc R U . . .
C3A C 0.9998(6) 0.46002(18) 0.5695(4) 0.0562(18) Uani 1 1 d . U . . .
H3A H 0.966483 0.478123 0.571846 0.067 Uiso 1 1 calc R U . . .
C30A C 0.8048(6) 0.29644(16) 0.4862(4) 0.0495(16) Uani 1 1 d . U . . .
C12A C 0.9001(6) 0.44451(15) 0.3878(4) 0.0469(16) Uani 1 1 d . U . . .
C2A C 1.0916(6) 0.45035(18) 0.6174(4) 0.0546(18) Uani 1 1 d . U . . .
H2A H 1.130326 0.460576 0.656980 0.066 Uiso 1 1 calc R U . . .
C24A C 0.7105(5) 0.32998(17) 0.5437(4) 0.0509(17) Uani 1 1 d . U . . .
C18 C 0.2344(6) 0.35944(18) 0.0387(4) 0.0552(18) Uani 1 1 d . U . . .
C11A C 0.6982(5) 0.44386(18) 0.4568(4) 0.0544(18) Uani 1 1 d . U . . .
H11A H 0.687394 0.422897 0.453839 0.065 Uiso 1 1 calc R U . . .
C54A C 1.1926(6) 0.38858(19) 0.4238(5) 0.0604(18) Uani 1 1 d . U . . .
C37A C 0.9167(6) 0.32139(18) 0.6595(4) 0.0557(18) Uani 1 1 d . U . . .
H37A H 0.869041 0.314032 0.678502 0.067 Uiso 1 1 calc R U . . .
N4 N 0.3698(6) 0.43573(17) -0.0055(4) 0.0740(19) Uani 1 1 d . U . . .
C24 C 0.5225(6) 0.31540(19) 0.1579(4) 0.0589(18) Uani 1 1 d . U . . .
C40A C 1.2682(5) 0.32525(19) 0.6086(4) 0.0578(18) Uani 1 1 d . U . . .
C25A C 0.6381(6) 0.35145(18) 0.5115(4) 0.0584(19) Uani 1 1 d . U . . .
H25A H 0.650326 0.365232 0.480211 0.070 Uiso 1 1 calc R U . . .
C4 C 0.1256(6) 0.3817(2) 0.0995(4) 0.0615(19) Uani 1 1 d . U . . .
C22 C 0.3023(6) 0.34157(19) 0.1635(4) 0.065(2) Uani 1 1 d . U . . .
H22D H 0.366538 0.335617 0.194533 0.098 Uiso 1 1 calc R U . . .
H22E H 0.257394 0.324493 0.155346 0.098 Uiso 1 1 calc R U . . .
H22F H 0.275918 0.357963 0.183888 0.098 Uiso 1 1 calc R U . . .
C39A C 1.0575(6) 0.33813(18) 0.6479(4) 0.0555(18) Uani 1 1 d . U . . .
H39A H 1.123749 0.344409 0.658404 0.067 Uiso 1 1 calc R U . . .
C23 C 0.5045(6) 0.34872(18) 0.1361(4) 0.0573(17) Uani 1 1 d . U . . .
C13A C 0.9979(6) 0.45040(18) 0.3893(4) 0.062(2) Uani 1 1 d . U . . .
H13A H 1.050169 0.448848 0.430921 0.075 Uiso 1 1 calc R U . . .
C36 C 0.5089(6) 0.36959(19) 0.1980(4) 0.0613(19) Uani 1 1 d . U . . .
C58A C 1.3255(6) 0.39660(18) 0.5339(5) 0.0614(19) Uani 1 1 d . U . . .
H58A H 1.356298 0.391919 0.580632 0.074 Uiso 1 1 calc R U . . .
C29A C 0.6856(6) 0.30908(19) 0.5872(4) 0.0600(19) Uani 1 1 d . U . . .
H29A H 0.730793 0.293615 0.607165 0.072 Uiso 1 1 calc R U . . .
C54 C 0.5074(7) 0.4654(2) 0.0683(5) 0.068(2) Uani 1 1 d . U . . .
C31A C 0.8874(6) 0.27777(18) 0.4959(4) 0.063(2) Uani 1 1 d . U . . .
H31A H 0.949045 0.283781 0.526386 0.076 Uiso 1 1 calc R U . . .
C21 C 0.4036(6) 0.35400(18) 0.0829(4) 0.0557(18) Uani 1 1 d . U . . .
C56A C 1.3276(7) 0.4240(2) 0.4301(5) 0.075(2) Uani 1 1 d . U . . .
H56A H 1.358142 0.437912 0.408581 0.090 Uiso 1 1 calc R U . . .
C5 C 0.1247(6) 0.36087(19) 0.0382(4) 0.0624(18) Uani 1 1 d . U . . .
C65A C 0.9724(6) 0.3069(2) 0.3483(5) 0.072(2) Uani 1 1 d . U . . .
H65A H 1.003505 0.298947 0.392432 0.086 Uiso 1 1 calc R U . . .
C57 C 0.6173(7) 0.5011(2) 0.1810(5) 0.077(2) Uani 1 1 d . U . . .
C41A C 1.3320(6) 0.3178(2) 0.6795(5) 0.073(2) Uani 1 1 d . U . . .
C17A C 0.8230(7) 0.44696(18) 0.3266(4) 0.063(2) Uani 1 1 d . U . . .
H17A H 0.757354 0.443225 0.325361 0.076 Uiso 1 1 calc R U . . .
C53A C 1.1132(6) 0.37281(19) 0.3774(5) 0.062(2) Uani 1 1 d . U . . .
H53A H 1.105336 0.375300 0.330333 0.075 Uiso 1 1 calc R U . . .
C10A C 0.6194(6) 0.4634(2) 0.4580(5) 0.069(2) Uani 1 1 d . U . . .
H10A H 0.556613 0.455487 0.454196 0.082 Uiso 1 1 calc R U . . .
C25 C 0.4544(7) 0.2929(2) 0.1315(5) 0.071(2) Uani 1 1 d . U . . .
H25 H 0.393724 0.297778 0.098201 0.085 Uiso 1 1 calc R U . . .
C53 C 0.4517(7) 0.4509(2) 0.0056(5) 0.069(2) Uani 1 1 d . U . . .
H53 H 0.476942 0.452522 -0.031567 0.083 Uiso 1 1 calc R U . . .
C8A C 0.7255(7) 0.50557(19) 0.4672(5) 0.067(2) Uani 1 1 d . U . . .
H8A H 0.735639 0.526563 0.470454 0.081 Uiso 1 1 calc R U . . .
C9A C 0.6354(7) 0.4939(2) 0.4646(5) 0.070(2) Uani 1 1 d . U . . .
H9A H 0.584368 0.506848 0.467334 0.084 Uiso 1 1 calc R U . . .
C26A C 0.5479(6) 0.3526(2) 0.5256(5) 0.074(2) Uani 1 1 d . U . . .
H26A H 0.500866 0.367313 0.503833 0.089 Uiso 1 1 calc R U . . .
C57A C 1.3691(6) 0.4173(2) 0.5006(5) 0.069(2) Uani 1 1 d . U . . .
C40 C 0.2745(8) 0.4910(2) 0.1630(5) 0.072(2) Uani 1 1 d . U . . .
C61A C 0.9390(7) 0.3492(2) 0.2707(5) 0.076(2) Uani 1 1 d . U . . .
H61A H 0.946123 0.369792 0.262336 0.091 Uiso 1 1 calc R U . . .
C3 C 0.0648(7) 0.3820(2) 0.1402(4) 0.069(2) Uani 1 1 d . U . . .
H3 H 0.013321 0.368414 0.138398 0.083 Uiso 1 1 calc R U . . .
C58 C 0.5264(6) 0.4907(2) 0.1796(5) 0.068(2) Uani 1 1 d . U . . .
H58 H 0.501389 0.496090 0.215428 0.082 Uiso 1 1 calc R U . . .
C30 C 0.5858(7) 0.3588(2) 0.1031(5) 0.070(2) Uani 1 1 d . U . . .
C26 C 0.4737(8) 0.2629(2) 0.1534(5) 0.080(2) Uani 1 1 d . U . . .
H26 H 0.425094 0.248076 0.135663 0.095 Uiso 1 1 calc R U . . .
C47A C 1.2315(6) 0.3001(2) 0.5601(5) 0.0651(19) Uani 1 1 d . U . . .
C48A C 1.1890(7) 0.2748(2) 0.5815(5) 0.080(2) Uani 1 1 d . U . . .
H48A H 1.179776 0.275120 0.625014 0.096 Uiso 1 1 calc R U . . .
C55A C 1.2425(6) 0.4098(2) 0.3937(5) 0.074(2) Uani 1 1 d . U . . .
H55A H 1.215164 0.414214 0.346520 0.089 Uiso 1 1 calc R U . . .
C19 C 0.2751(6) 0.36714(18) -0.0120(4) 0.0604(19) Uani 1 1 d . U . . .
H19 H 0.237274 0.370696 -0.061092 0.073 Uiso 1 1 calc R U . . .
C29 C 0.6137(7) 0.3067(2) 0.2043(5) 0.072(2) Uani 1 1 d . U . . .
H29 H 0.663148 0.321368 0.221566 0.086 Uiso 1 1 calc R U . . .
C59 C 0.4671(6) 0.47161(19) 0.1243(4) 0.0617(19) Uani 1 1 d . U . . .
C34A C 0.7074(8) 0.2592(2) 0.4044(5) 0.082(2) Uani 1 1 d . U . . .
H34A H 0.646117 0.252835 0.374044 0.098 Uiso 1 1 calc R U . . .
C12 C 0.0615(7) 0.3756(2) -0.0305(5) 0.075(2) Uani 1 1 d . U . . .
C16A C 0.8446(8) 0.4552(2) 0.2661(5) 0.082(2) Uani 1 1 d . U . . .
H16A H 0.793265 0.456606 0.223936 0.098 Uiso 1 1 calc R U . . .
C2 C 0.0951(7) 0.4070(2) 0.1854(5) 0.076(2) Uani 1 1 d . U . . .
H2 H 0.066935 0.413420 0.218962 0.091 Uiso 1 1 calc R U . . .
C38A C 1.0169(6) 0.32741(19) 0.6961(4) 0.063(2) Uani 1 1 d . U . . .
H38A H 1.049067 0.324665 0.743427 0.075 Uiso 1 1 calc R U . . .
C55 C 0.6018(7) 0.4779(2) 0.0717(5) 0.076(2) Uani 1 1 d . U . . .
H55 H 0.627178 0.474209 0.035195 0.091 Uiso 1 1 calc R U . . .
C14A C 1.0170(8) 0.4585(2) 0.3291(5) 0.080(2) Uani 1 1 d . U . . .
H14A H 1.082551 0.462202 0.330146 0.096 Uiso 1 1 calc R U . . .
C20 C 0.3790(6) 0.36402(19) 0.0150(4) 0.0633(19) Uani 1 1 d . U . . .
H20 H 0.425212 0.364820 -0.012456 0.076 Uiso 1 1 calc R U . . .
C41 C 0.2453(8) 0.5028(2) 0.2217(5) 0.080(2) Uani 1 1 d . U . . .
C60A C 0.9852(6) 0.3371(2) 0.3352(5) 0.0632(19) Uani 1 1 d . U . . .
C32A C 0.8798(8) 0.2504(2) 0.4610(5) 0.085(2) Uani 1 1 d . U . . .
H32A H 0.935992 0.238063 0.468577 0.102 Uiso 1 1 calc R U . . .
C35 C 0.6051(7) 0.3402(2) 0.0532(5) 0.085(2) Uani 1 1 d . U . . .
H35 H 0.568680 0.322298 0.039466 0.102 Uiso 1 1 calc R U . . .
C66A C 1.5031(8) 0.4277(3) 0.6061(6) 0.105(4) Uani 1 1 d . U . . .
H66A H 1.526257 0.406948 0.613324 0.157 Uiso 1 1 calc R U . . .
H66B H 1.456714 0.431372 0.631250 0.157 Uiso 1 1 calc R U . . .
H66C H 1.559075 0.441287 0.622379 0.157 Uiso 1 1 calc R U . . .
C6 C 0.0826(7) 0.3290(2) 0.0412(5) 0.070(2) Uani 1 1 d . U . . .
C37 C 0.5566(7) 0.3669(2) 0.2681(5) 0.084(2) Uani 1 1 d . U . . .
H37 H 0.595093 0.350432 0.290709 0.101 Uiso 1 1 calc R U . . .
C15A C 0.9423(8) 0.4611(2) 0.2691(5) 0.087(2) Uani 1 1 d . U . . .
H15A H 0.956267 0.467040 0.228966 0.104 Uiso 1 1 calc R U . . .
C27A C 0.5270(7) 0.3330(2) 0.5696(5) 0.082(2) Uani 1 1 d . U . . .
H27A H 0.466476 0.334266 0.578846 0.099 Uiso 1 1 calc R U . . .
C28A C 0.5971(6) 0.3104(2) 0.6018(5) 0.077(2) Uani 1 1 d . U . . .
H28A H 0.583612 0.296572 0.632553 0.092 Uiso 1 1 calc R U . . .
C33A C 0.7915(8) 0.2414(2) 0.4160(5) 0.081(2) Uani 1 1 d . U . . .
H33A H 0.787402 0.222955 0.392520 0.097 Uiso 1 1 calc R U . . .
C35A C 0.7157(7) 0.28685(19) 0.4388(4) 0.067(2) Uani 1 1 d . U . . .
H35A H 0.659615 0.299353 0.429823 0.081 Uiso 1 1 calc R U . . .
C28 C 0.6327(7) 0.2768(2) 0.2257(5) 0.081(2) Uani 1 1 d . U . . .
H28 H 0.693884 0.271433 0.257798 0.098 Uiso 1 1 calc R U . . .
C31 C 0.6382(7) 0.3851(2) 0.1215(6) 0.091(3) Uani 1 1 d . U . . .
H31 H 0.624615 0.398172 0.153687 0.109 Uiso 1 1 calc R U . . .
C27 C 0.5614(8) 0.2551(2) 0.1996(5) 0.082(2) Uani 1 1 d . U . . .
H27 H 0.573582 0.234883 0.213876 0.098 Uiso 1 1 calc R U . . .
C38 C 0.5365(8) 0.3936(2) 0.2993(5) 0.098(3) Uani 1 1 d . U . . .
H38 H 0.558341 0.398158 0.346602 0.118 Uiso 1 1 calc R U . . .
C52A C 1.2473(7) 0.2982(2) 0.4947(5) 0.081(2) Uani 1 1 d . U . . .
H52A H 1.275775 0.314454 0.478263 0.097 Uiso 1 1 calc R U . . .
C11 C 0.1327(7) 0.3025(2) 0.0370(5) 0.078(2) Uani 1 1 d . U . . .
H11 H 0.198083 0.303807 0.035797 0.094 Uiso 1 1 calc R U . . .
C13 C 0.0132(7) 0.4031(2) -0.0331(5) 0.087(3) Uani 1 1 d . U . . .
H13 H 0.021352 0.413649 0.008130 0.105 Uiso 1 1 calc R U . . .
C7 C -0.0157(7) 0.3259(2) 0.0428(5) 0.084(2) Uani 1 1 d . U . . .
H7 H -0.052847 0.343302 0.044539 0.101 Uiso 1 1 calc R U . . .
C47 C 0.2231(10) 0.5025(3) 0.0913(7) 0.102(3) Uani 1 1 d . U . . .
C60 C 0.3210(9) 0.4280(3) -0.0776(5) 0.093(3) Uani 1 1 d . U . . .
C1 C 0.1736(7) 0.4201(2) 0.1705(5) 0.074(2) Uani 1 1 d . U . . .
H1 H 0.208930 0.436775 0.194279 0.089 Uiso 1 1 calc R U . . .
C39 C 0.4787(8) 0.4118(2) 0.2472(5) 0.090(3) Uani 1 1 d . U . . .
H39 H 0.455331 0.431092 0.253553 0.108 Uiso 1 1 calc R U . . .
C46A C 1.3290(8) 0.3346(3) 0.7359(6) 0.096(3) Uani 1 1 d . U . . .
H46A H 1.284915 0.351024 0.728257 0.115 Uiso 1 1 calc R U . . .
C64A C 0.9138(7) 0.2884(3) 0.2965(6) 0.091(3) Uani 1 1 d . U . . .
H64A H 0.903638 0.268035 0.305413 0.110 Uiso 1 1 calc R U . . .
C34 C 0.6784(8) 0.3481(3) 0.0240(6) 0.100(3) Uani 1 1 d . U . . .
H34 H 0.691352 0.335173 -0.008526 0.120 Uiso 1 1 calc R U . . .
C56 C 0.6563(8) 0.4951(2) 0.1261(5) 0.080(2) Uani 1 1 d . U . . .
H56 H 0.718410 0.502784 0.127301 0.096 Uiso 1 1 calc R U . . .
C17 C 0.0431(8) 0.3597(2) -0.0936(5) 0.093(3) Uani 1 1 d . U . . .
H17 H 0.070059 0.340335 -0.093786 0.112 Uiso 1 1 calc R U . . .
C65 C 0.3751(10) 0.4150(2) -0.1198(5) 0.105(3) Uani 1 1 d . U . . .
H65 H 0.443779 0.411755 -0.102025 0.126 Uiso 1 1 calc R U . . .
C42A C 1.3988(7) 0.2930(2) 0.6917(6) 0.093(3) Uani 1 1 d . U . . .
H42A H 1.400899 0.280547 0.654984 0.112 Uiso 1 1 calc R U . . .
C43A C 1.4621(8) 0.2870(3) 0.7592(7) 0.111(3) Uani 1 1 d . U . . .
H43A H 1.508037 0.271146 0.766432 0.133 Uiso 1 1 calc R U . . .
C16 C -0.0151(9) 0.3728(3) -0.1559(6) 0.111(3) Uani 1 1 d . U . . .
H16 H -0.022494 0.362943 -0.197993 0.133 Uiso 1 1 calc R U . . .
C10 C 0.0891(8) 0.2740(2) 0.0346(6) 0.093(3) Uani 1 1 d . U . . .
H10 H 0.124746 0.256608 0.030503 0.112 Uiso 1 1 calc R U . . .
C62A C 0.8808(8) 0.3303(3) 0.2174(6) 0.093(3) Uani 1 1 d . U . . .
H62A H 0.849649 0.338247 0.173230 0.112 Uiso 1 1 calc R U . . .
C50A C 1.1761(8) 0.2485(3) 0.4783(7) 0.100(3) Uani 1 1 d . U . . .
H50A H 1.156110 0.231305 0.450435 0.120 Uiso 1 1 calc R U . . .
C44 C 0.1934(11) 0.5247(3) 0.3330(7) 0.110(3) Uani 1 1 d . U . . .
H44 H 0.178798 0.533528 0.370465 0.132 Uiso 1 1 calc R U . . .
C9 C -0.0050(8) 0.2713(3) 0.0383(6) 0.101(3) Uani 1 1 d . U . . .
H9 H -0.033373 0.252147 0.038465 0.121 Uiso 1 1 calc R U . . .
C61 C 0.2197(10) 0.4326(3) -0.1049(6) 0.113(3) Uani 1 1 d . U . . .
H61 H 0.184397 0.440846 -0.077360 0.135 Uiso 1 1 calc R U . . .
C42 C 0.3043(10) 0.4994(3) 0.2890(6) 0.105(3) Uani 1 1 d . U . . .
H42 H 0.364922 0.489195 0.297395 0.126 Uiso 1 1 calc R U . . .
C33 C 0.7316(9) 0.3743(3) 0.0415(7) 0.108(3) Uani 1 1 d . U . . .
H33 H 0.779068 0.379737 0.020370 0.130 Uiso 1 1 calc R U . . .
C46 C 0.1554(9) 0.5166(2) 0.2130(6) 0.102(3) Uani 1 1 d . U . . .
H46 H 0.110996 0.518980 0.168312 0.122 Uiso 1 1 calc R U . . .
C49A C 1.1608(8) 0.2499(2) 0.5410(6) 0.094(3) Uani 1 1 d . U . . .
H49A H 1.130697 0.233646 0.556218 0.113 Uiso 1 1 calc R U . . .
C63A C 0.8705(8) 0.3006(3) 0.2309(6) 0.096(3) Uani 1 1 d . U . . .
H63A H 0.833195 0.287994 0.195133 0.115 Uiso 1 1 calc R U . . .
C14 C -0.0473(9) 0.4155(3) -0.0950(6) 0.109(3) Uani 1 1 d . U . . .
H14 H -0.078196 0.434294 -0.095510 0.131 Uiso 1 1 calc R U . . .
C51A C 1.2205(8) 0.2722(3) 0.4557(6) 0.095(3) Uani 1 1 d . U . . .
H51A H 1.232877 0.270670 0.413311 0.114 Uiso 1 1 calc R U . . .
C8 C -0.0581(8) 0.2974(3) 0.0418(6) 0.100(3) Uani 1 1 d . U . . .
H8 H -0.123227 0.295780 0.043432 0.119 Uiso 1 1 calc R U . . .
C66 C 0.6439(8) 0.5242(3) 0.2908(6) 0.123(4) Uani 1 1 d . U . . .
H66D H 0.581859 0.535214 0.275272 0.184 Uiso 1 1 calc R U . . .
H66E H 0.693020 0.536141 0.324436 0.184 Uiso 1 1 calc R U . . .
H66F H 0.633714 0.505265 0.311622 0.184 Uiso 1 1 calc R U . . .
C15 C -0.0605(9) 0.3997(3) -0.1550(6) 0.117(3) Uani 1 1 d . U . . .
H15 H -0.102169 0.407778 -0.196592 0.141 Uiso 1 1 calc R U . . .
C45 C 0.1276(11) 0.5274(3) 0.2710(7) 0.114(3) Uani 1 1 d . U . . .
H45 H 0.065065 0.536020 0.264937 0.136 Uiso 1 1 calc R U . . .
C45A C 1.3892(8) 0.3285(3) 0.8055(6) 0.114(3) Uani 1 1 d . U . . .
H45A H 1.383866 0.339798 0.843017 0.137 Uiso 1 1 calc R U . . .
C64 C 0.3213(12) 0.4074(3) -0.1892(6) 0.124(3) Uani 1 1 d . U . . .
H64 H 0.354078 0.399300 -0.218614 0.149 Uiso 1 1 calc R U . . .
C32 C 0.7132(9) 0.3927(3) 0.0918(7) 0.109(3) Uani 1 1 d . U . . .
H32 H 0.750917 0.410310 0.106112 0.131 Uiso 1 1 calc R U . . .
C43 C 0.2793(11) 0.5101(3) 0.3453(7) 0.117(3) Uani 1 1 d . U . . .
H43 H 0.321618 0.507132 0.390501 0.141 Uiso 1 1 calc R U . . .
C63 C 0.2230(13) 0.4118(3) -0.2119(7) 0.136(4) Uani 1 1 d . U . . .
H63 H 0.188679 0.405578 -0.257001 0.163 Uiso 1 1 calc R U . . .
C44A C 1.4577(9) 0.3041(3) 0.8142(7) 0.121(4) Uani 1 1 d . U . . .
H44A H 1.500606 0.299569 0.858473 0.145 Uiso 1 1 calc R U . . .
C62 C 0.1689(12) 0.4247(3) -0.1750(7) 0.134(4) Uani 1 1 d . U . . .
H62 H 0.100626 0.428267 -0.194799 0.160 Uiso 1 1 calc R U . . .
C48 C 0.2426(11) 0.5301(3) 0.0699(8) 0.137(4) Uani 1 1 d . U . . .
H48 H 0.290219 0.542539 0.100431 0.165 Uiso 1 1 calc R U . . .
C49 C 0.1922(13) 0.5408(4) 0.0016(9) 0.157(4) Uani 1 1 d . U . . .
H49 H 0.206790 0.559955 -0.012583 0.189 Uiso 1 1 calc R U . . .
C50 C 0.1249(14) 0.5233(4) -0.0411(9) 0.162(4) Uani 1 1 d . U . . .
H50 H 0.091033 0.531056 -0.084985 0.195 Uiso 1 1 calc R U . . .
C52 C 0.1550(12) 0.4851(3) 0.0429(7) 0.145(4) Uani 1 1 d . U . . .
H52 H 0.142966 0.465451 0.055748 0.174 Uiso 1 1 calc R U . . .
C51 C 0.1010(14) 0.4950(4) -0.0261(8) 0.168(4) Uani 1 1 d . U . . .
H51 H 0.053624 0.482876 -0.057706 0.201 Uiso 1 1 calc R U . . .

loop_
_atom_site_aniso_label
_atom_site_aniso_U_11
_atom_site_aniso_U_22
_atom_site_aniso_U_33
_atom_site_aniso_U_23
_atom_site_aniso_U_13
_atom_site_aniso_U_12
Lu1A 0.03984(16) 0.03944(17) 0.05141(19) 0.00316(15) 0.02254(14) 0.00169(15)
Lu1 0.0610(2) 0.0584(2) 0.0560(2) -0.00523(18) 0.02075(18) 0.00520(18)
N1A 0.036(3) 0.043(3) 0.051(3) 0.001(3) 0.017(3) -0.003(3)
N3A 0.040(3) 0.041(3) 0.042(3) 0.002(3) 0.021(2) -0.001(2)
N5A 0.042(3) 0.051(4) 0.066(4) 0.010(3) 0.025(3) 0.003(3)
N2A 0.043(3) 0.043(3) 0.050(3) 0.011(3) 0.021(3) 0.008(3)
C18A 0.042(3) 0.033(3) 0.045(3) 0.006(3) 0.022(3) 0.000(3)
N3 0.056(4) 0.055(4) 0.048(3) -0.008(3) 0.018(3) 0.005(3)
O1A 0.073(4) 0.075(4) 0.120(5) -0.007(4) 0.033(4) -0.020(3)
N5 0.065(4) 0.065(4) 0.070(4) -0.012(3) 0.033(3) 0.004(3)
N6A 0.040(3) 0.059(4) 0.076(4) 0.007(3) 0.018(3) -0.001(3)
O1 0.075(4) 0.100(5) 0.094(5) -0.002(4) 0.011(4) -0.018(4)
N1 0.070(4) 0.057(4) 0.063(4) -0.008(3) 0.026(3) 0.003(3)
N4A 0.055(4) 0.064(4) 0.068(4) 0.000(3) 0.034(3) 0.000(3)
C5A 0.041(3) 0.038(3) 0.046(3) 0.004(3) 0.021(3) 0.004(3)
C23A 0.044(3) 0.036(3) 0.052(3) 0.000(3) 0.024(3) -0.003(3)
N6 0.081(4) 0.059(4) 0.070(4) -0.016(3) 0.029(4) -0.001(3)
C36A 0.046(3) 0.032(3) 0.049(3) 0.001(3) 0.021(3) 0.002(3)
C59A 0.037(3) 0.049(4) 0.079(4) 0.003(4) 0.026(3) 0.009(3)
N2 0.073(4) 0.069(4) 0.063(4) -0.011(3) 0.016(3) 0.004(4)
C21A 0.034(3) 0.034(3) 0.052(3) 0.002(3) 0.021(3) -0.001(3)
C4A 0.044(3) 0.041(3) 0.048(3) 0.002(3) 0.025(3) -0.005(3)
C1A 0.047(4) 0.050(4) 0.059(4) -0.003(3) 0.015(3) -0.002(3)
C20A 0.036(3) 0.040(4) 0.051(4) -0.002(3) 0.014(3) 0.000(3)
C22A 0.058(5) 0.047(4) 0.051(4) 0.001(4) 0.030(4) -0.003(4)
C19A 0.044(4) 0.040(4) 0.047(4) 0.010(3) 0.020(3) 0.005(3)
C6A 0.049(4) 0.040(3) 0.048(3) 0.008(3) 0.018(3) 0.000(3)
C7A 0.058(4) 0.044(4) 0.064(4) -0.001(3) 0.026(4) 0.003(3)
C3A 0.056(4) 0.048(4) 0.072(4) -0.011(4) 0.030(4) -0.004(3)
C30A 0.054(4) 0.040(4) 0.062(4) 0.001(3) 0.030(3) -0.005(3)
C12A 0.059(4) 0.035(3) 0.057(4) 0.006(3) 0.032(3) 0.011(3)
C2A 0.049(4) 0.056(4) 0.060(4) -0.008(4) 0.018(3) -0.008(3)
C24A 0.048(4) 0.046(4) 0.066(4) 0.000(3) 0.027(3) -0.003(3)
C18 0.060(4) 0.055(4) 0.051(4) -0.008(3) 0.018(3) 0.006(3)
C11A 0.045(4) 0.052(4) 0.069(4) 0.011(4) 0.023(3) 0.007(3)
C54A 0.054(4) 0.059(4) 0.079(4) 0.014(4) 0.036(4) 0.004(3)
C37A 0.062(4) 0.061(4) 0.051(4) 0.006(4) 0.028(3) 0.007(4)
N4 0.091(5) 0.074(5) 0.058(4) 0.000(4) 0.026(4) 0.004(4)
C24 0.059(4) 0.057(4) 0.068(4) 0.005(4) 0.031(3) 0.002(3)
C40A 0.042(4) 0.058(4) 0.079(4) 0.016(4) 0.027(3) 0.007(3)
C25A 0.047(4) 0.049(4) 0.082(5) -0.001(4) 0.024(4) -0.003(3)
C4 0.057(4) 0.066(4) 0.062(4) -0.013(4) 0.019(3) 0.001(4)
C22 0.071(5) 0.064(5) 0.068(5) -0.016(4) 0.031(5) -0.006(4)
C39A 0.048(4) 0.066(4) 0.052(4) 0.006(4) 0.015(3) 0.000(4)
C23 0.055(4) 0.054(4) 0.064(4) -0.003(3) 0.020(3) 0.005(3)
C13A 0.075(5) 0.052(4) 0.073(5) 0.004(4) 0.042(4) -0.002(4)
C36 0.058(4) 0.063(4) 0.058(4) -0.004(4) 0.011(3) 0.002(4)
C58A 0.047(4) 0.052(4) 0.092(5) 0.007(4) 0.033(4) 0.007(3)
C29A 0.052(4) 0.061(4) 0.076(5) 0.007(4) 0.034(4) -0.001(4)
C54 0.067(4) 0.067(4) 0.073(4) 0.011(4) 0.029(4) 0.007(4)
C31A 0.063(4) 0.047(4) 0.082(5) -0.007(4) 0.026(4) 0.010(4)
C21 0.057(4) 0.056(4) 0.055(4) -0.006(3) 0.018(3) 0.010(3)
C56A 0.066(5) 0.063(5) 0.099(5) 0.013(4) 0.029(4) -0.010(4)
C5 0.057(4) 0.064(4) 0.066(4) -0.010(3) 0.018(3) 0.002(3)
C65A 0.065(5) 0.069(5) 0.094(5) -0.014(4) 0.043(4) -0.005(4)
C57 0.071(5) 0.073(5) 0.084(5) 0.008(4) 0.020(4) -0.003(4)
C41A 0.053(4) 0.078(5) 0.089(5) 0.025(4) 0.025(4) 0.007(4)
C17A 0.079(5) 0.058(4) 0.061(4) 0.012(4) 0.035(4) 0.024(4)
C53A 0.059(4) 0.069(5) 0.069(4) 0.010(4) 0.034(4) 0.009(4)
C10A 0.054(4) 0.069(5) 0.089(5) 0.013(4) 0.031(4) 0.010(4)
C25 0.075(5) 0.062(5) 0.080(5) -0.006(4) 0.032(4) 0.004(4)
C53 0.075(5) 0.068(5) 0.067(5) 0.008(4) 0.025(4) 0.009(4)
C8A 0.070(5) 0.049(4) 0.087(5) 0.006(4) 0.031(4) 0.018(4)
C9A 0.064(5) 0.066(5) 0.088(5) 0.010(4) 0.037(4) 0.024(4)
C26A 0.052(4) 0.062(5) 0.111(6) -0.003(4) 0.032(4) 0.003(4)
C57A 0.054(4) 0.056(4) 0.105(5) 0.000(4) 0.035(4) -0.002(4)
C40 0.101(5) 0.054(4) 0.080(4) -0.002(4) 0.055(4) 0.011(4)
C61A 0.066(5) 0.088(6) 0.085(5) 0.000(5) 0.037(4) -0.001(4)
C3 0.067(5) 0.078(5) 0.072(5) -0.016(4) 0.035(4) -0.003(4)
C58 0.064(5) 0.065(5) 0.075(5) 0.004(4) 0.020(4) -0.003(4)
C30 0.069(4) 0.062(5) 0.091(5) 0.010(4) 0.040(4) 0.007(4)
C26 0.086(5) 0.065(5) 0.094(6) -0.007(5) 0.038(5) 0.001(5)
C47A 0.058(4) 0.058(4) 0.092(5) 0.009(4) 0.042(4) 0.008(4)
C48A 0.080(5) 0.061(5) 0.105(6) 0.008(5) 0.037(5) -0.009(4)
C55A 0.062(5) 0.069(5) 0.095(5) 0.017(4) 0.030(4) -0.009(4)
C19 0.062(4) 0.063(4) 0.055(4) -0.011(4) 0.017(4) 0.007(4)
C29 0.063(5) 0.070(5) 0.079(5) 0.008(4) 0.017(4) 0.003(4)
C59 0.062(4) 0.057(4) 0.068(4) 0.005(4) 0.025(4) 0.006(4)
C34A 0.087(5) 0.070(5) 0.086(5) -0.012(4) 0.023(5) -0.013(4)
C12 0.071(4) 0.075(5) 0.070(4) -0.011(4) 0.011(4) 0.014(4)
C16A 0.107(6) 0.076(5) 0.064(5) 0.017(4) 0.030(5) 0.026(5)
C2 0.074(5) 0.089(5) 0.074(5) -0.022(4) 0.036(4) 0.000(4)
C38A 0.060(4) 0.074(5) 0.051(4) 0.003(4) 0.014(4) 0.007(4)
C55 0.072(5) 0.081(5) 0.079(5) 0.015(4) 0.029(4) 0.014(4)
C14A 0.100(6) 0.077(5) 0.087(5) 0.017(5) 0.064(4) 0.007(5)
C20 0.069(4) 0.066(5) 0.059(4) 0.003(4) 0.028(4) 0.008(4)
C41 0.115(6) 0.062(4) 0.086(5) -0.004(4) 0.066(5) 0.003(4)
C60A 0.058(4) 0.069(4) 0.076(4) -0.004(4) 0.039(4) 0.003(4)
C32A 0.095(6) 0.060(5) 0.097(6) -0.014(4) 0.026(5) 0.017(5)
C35 0.087(5) 0.079(5) 0.105(6) 0.010(5) 0.053(5) 0.013(5)
C66A 0.077(7) 0.092(8) 0.139(9) -0.009(7) 0.025(7) -0.029(6)
C6 0.061(4) 0.066(4) 0.082(4) -0.017(4) 0.020(4) -0.003(4)
C37 0.091(5) 0.083(5) 0.061(5) -0.001(4) 0.000(4) 0.010(5)
C15A 0.116(6) 0.086(5) 0.077(5) 0.025(5) 0.057(5) 0.025(5)
C27A 0.054(4) 0.088(6) 0.119(6) -0.005(5) 0.049(4) -0.010(4)
C28A 0.064(5) 0.081(5) 0.102(5) 0.009(4) 0.049(4) -0.013(4)
C33A 0.100(6) 0.055(5) 0.086(5) -0.012(4) 0.025(5) -0.001(5)
C35A 0.068(5) 0.057(5) 0.078(5) -0.011(4) 0.025(4) -0.007(4)
C28 0.075(5) 0.079(5) 0.094(5) 0.013(5) 0.031(4) 0.008(4)
C31 0.090(6) 0.076(5) 0.124(6) 0.011(5) 0.059(5) 0.001(5)
C27 0.090(6) 0.065(5) 0.101(6) 0.010(5) 0.045(5) 0.006(5)
C38 0.115(6) 0.091(6) 0.069(5) -0.014(5) 0.001(5) 0.009(5)
C52A 0.075(5) 0.068(5) 0.106(6) 0.004(5) 0.037(5) 0.006(4)
C11 0.072(5) 0.059(5) 0.099(5) -0.019(5) 0.021(4) -0.006(4)
C13 0.091(6) 0.083(6) 0.079(5) -0.003(5) 0.013(5) 0.018(5)
C7 0.069(5) 0.075(5) 0.107(5) -0.023(5) 0.024(5) -0.010(4)
C47 0.140(6) 0.084(6) 0.103(6) 0.013(5) 0.068(5) 0.038(5)
C60 0.122(6) 0.089(5) 0.067(5) 0.003(4) 0.029(5) -0.007(5)
C1 0.076(5) 0.078(5) 0.075(5) -0.019(4) 0.035(4) -0.007(4)
C39 0.097(6) 0.080(5) 0.080(5) -0.015(5) 0.011(5) 0.007(5)
C46A 0.075(5) 0.103(6) 0.094(6) 0.020(5) 0.004(5) 0.009(5)
C64A 0.073(5) 0.093(6) 0.111(6) -0.020(5) 0.033(5) -0.003(5)
C34 0.103(6) 0.099(6) 0.121(6) 0.006(5) 0.067(5) 0.012(5)
C56 0.077(5) 0.081(5) 0.083(5) 0.018(5) 0.027(4) 0.004(4)
C17 0.092(6) 0.099(6) 0.075(5) -0.013(5) 0.007(5) 0.028(5)
C65 0.149(7) 0.100(6) 0.066(5) -0.004(5) 0.035(5) -0.011(6)
C42A 0.062(5) 0.100(6) 0.115(6) 0.037(5) 0.024(5) 0.011(5)
C43A 0.079(5) 0.116(7) 0.127(7) 0.042(6) 0.017(6) -0.001(5)
C16 0.119(7) 0.115(7) 0.080(5) -0.017(5) 0.006(5) 0.023(6)
C10 0.086(5) 0.066(5) 0.119(6) -0.021(5) 0.019(5) -0.009(5)
C62A 0.078(5) 0.112(6) 0.092(6) -0.018(5) 0.032(5) -0.002(5)
C50A 0.093(6) 0.072(6) 0.125(7) -0.020(6) 0.018(6) -0.002(5)
C44 0.159(8) 0.086(6) 0.113(6) -0.022(6) 0.084(6) -0.008(6)
C9 0.093(6) 0.082(6) 0.126(6) -0.017(5) 0.032(5) -0.016(5)
C61 0.136(7) 0.105(6) 0.079(6) 0.011(5) 0.010(6) -0.013(6)
C42 0.142(7) 0.097(6) 0.096(6) -0.020(5) 0.065(6) -0.001(5)
C33 0.106(6) 0.099(7) 0.145(7) 0.016(6) 0.076(6) 0.001(5)
C46 0.139(7) 0.083(6) 0.111(6) 0.010(5) 0.078(5) 0.019(5)
C49A 0.093(6) 0.068(5) 0.121(7) -0.004(5) 0.031(5) -0.020(5)
C63A 0.077(5) 0.110(6) 0.108(6) -0.037(6) 0.037(5) -0.004(5)
C14 0.111(6) 0.103(6) 0.095(6) 0.000(5) 0.004(5) 0.033(5)
C51A 0.091(6) 0.082(6) 0.109(6) -0.005(5) 0.027(5) 0.012(5)
C8 0.084(6) 0.094(6) 0.120(6) -0.018(6) 0.033(5) -0.018(5)
C66 0.090(8) 0.166(11) 0.107(9) -0.039(8) 0.024(7) -0.043(7)
C15 0.120(7) 0.121(7) 0.087(6) -0.001(6) -0.001(6) 0.031(6)
C45 0.153(8) 0.088(6) 0.126(7) 0.001(6) 0.082(6) 0.013(6)
C45A 0.092(6) 0.124(7) 0.108(6) 0.022(6) 0.002(5) -0.002(5)
C64 0.167(8) 0.121(7) 0.079(6) 0.000(6) 0.030(6) -0.014(7)
C32 0.105(6) 0.097(6) 0.148(7) 0.010(6) 0.071(5) -0.010(5)
C43 0.160(8) 0.101(6) 0.108(6) -0.025(6) 0.066(6) -0.010(6)
C63 0.170(9) 0.126(7) 0.087(7) 0.002(6) 0.006(7) -0.014(8)
C44A 0.089(6) 0.130(8) 0.118(7) 0.034(6) -0.004(6) -0.001(6)
C62 0.156(8) 0.119(7) 0.098(7) 0.008(6) 0.000(6) -0.016(7)
C48 0.175(8) 0.125(7) 0.131(7) 0.032(6) 0.074(7) 0.037(7)
C49 0.199(9) 0.149(9) 0.140(8) 0.034(7) 0.075(7) 0.033(8)
C50 0.208(10) 0.151(9) 0.130(8) 0.025(7) 0.055(7) 0.044(8)
C52 0.188(9) 0.115(7) 0.115(7) 0.028(6) 0.023(7) 0.054(7)
C51 0.212(9) 0.142(8) 0.127(8) 0.025(7) 0.022(7) 0.054(8)

loop_
_atom_type_symbol
_atom_type_description
_atom_type_scat_dispersion_real
_atom_type_scat_dispersion_imag
_atom_type_scat_source
C C 0.0033 0.0016 'International Tables Vol C Tables 4.2.6.8 and 6.1.1.4'
H H 0.0000 0.0000 'International Tables Vol C Tables 4.2.6.8 and 6.1.1.4'
Lu Lu -0.4720 5.8584 'International Tables Vol C Tables 4.2.6.8 and 6.1.1.4'
N N 0.0061 0.0033 'International Tables Vol C Tables 4.2.6.8 and 6.1.1.4'
O O 0.0106 0.0060 'International Tables Vol C Tables 4.2.6.8 and 6.1.1.4'

loop_
_geom_angle_atom_site_label_1
_geom_angle_atom_site_label_2
_geom_angle_atom_site_label_3
_geom_angle
_geom_angle_site_symmetry_1
_geom_angle_site_symmetry_3
_geom_angle_publ_flag
N1A Lu1A N3A 74.23(18) . . ?
N1A Lu1A N5A 89.0(2) . . ?
N1A Lu1A N2A 105.5(2) . . ?
N1A Lu1A C18A 65.8(2) . . ?
N1A Lu1A N4A 118.0(2) . . ?
N1A Lu1A C21A 104.14(19) . . ?
N1A Lu1A C20A 114.0(2) . . ?
N1A Lu1A C19A 90.1(2) . . ?
N3A Lu1A C18A 30.03(16) . . ?
N3A Lu1A C21A 29.92(17) . . ?
N3A Lu1A C20A 48.29(18) . . ?
N3A Lu1A C19A 48.17(18) . . ?
N5A Lu1A N3A 158.7(2) . . ?
N5A Lu1A C18A 149.6(2) . . ?
N5A Lu1A N4A 76.0(2) . . ?
N5A Lu1A C21A 161.0(2) . . ?
N5A Lu1A C20A 152.9(2) . . ?
N5A Lu1A C19A 147.2(2) . . ?
N2A Lu1A N3A 73.51(18) . . ?
N2A Lu1A N5A 99.3(2) . . ?
N2A Lu1A C18A 103.54(19) . . ?
N2A Lu1A N4A 135.9(2) . . ?
N2A Lu1A C21A 64.3(2) . . ?
N2A Lu1A C20A 88.5(2) . . ?
N2A Lu1A C19A 112.5(2) . . ?
C18A Lu1A C21A 49.11(19) . . ?
C18A Lu1A C20A 48.3(2) . . ?
C18A Lu1A C19A 28.55(19) . . ?
N4A Lu1A N3A 123.3(2) . . ?
N4A Lu1A C18A 100.3(2) . . ?
N4A Lu1A C21A 108.5(2) . . ?
N4A Lu1A C20A 80.4(2) . . ?
N4A Lu1A C19A 75.5(2) . . ?
C21A Lu1A C20A 28.76(19) . . ?
C21A Lu1A C19A 48.27(19) . . ?
C19A Lu1A C20A 29.60(19) . . ?
N3 Lu1 C18 29.76(19) . . ?
N3 Lu1 C21 30.0(2) . . ?
N3 Lu1 C19 48.1(2) . . ?
N3 Lu1 C20 48.3(2) . . ?
N5 Lu1 N3 160.2(2) . . ?
N5 Lu1 N1 101.1(2) . . ?
N5 Lu1 C18 163.1(2) . . ?
N5 Lu1 N4 74.4(3) . . ?
N5 Lu1 C21 147.7(2) . . ?
N5 Lu1 C19 151.8(2) . . ?
N5 Lu1 C20 144.5(2) . . ?
N1 Lu1 N3 73.9(2) . . ?
N1 Lu1 C18 65.4(2) . . ?
N1 Lu1 N4 132.0(3) . . ?
N1 Lu1 C21 103.9(2) . . ?
N1 Lu1 C19 89.8(2) . . ?
N1 Lu1 C20 113.5(2) . . ?
N2 Lu1 N3 74.5(2) . . ?
N2 Lu1 N5 88.8(3) . . ?
N2 Lu1 N1 105.2(3) . . ?
N2 Lu1 C18 104.2(2) . . ?
N2 Lu1 N4 122.2(3) . . ?
N2 Lu1 C21 65.2(2) . . ?
N2 Lu1 C19 113.6(2) . . ?
N2 Lu1 C20 90.0(2) . . ?
C18 Lu1 C19 28.6(2) . . ?
C18 Lu1 C20 48.1(2) . . ?
N4 Lu1 N3 123.5(2) . . ?
N4 Lu1 C18 106.4(3) . . ?
N4 Lu1 C21 102.6(2) . . ?
N4 Lu1 C19 78.9(3) . . ?
N4 Lu1 C20 76.3(2) . . ?
C21 Lu1 C18 49.1(2) . . ?
C21 Lu1 C19 48.5(2) . . ?
C21 Lu1 C20 29.2(2) . . ?
C20 Lu1 C19 29.3(2) . . ?
C4A N1A Lu1A 129.8(4) . . ?
C1A N1A Lu1A 122.1(5) . . ?
C1A N1A C4A 105.6(6) . . ?
C18A N3A Lu1A 76.7(3) . . ?
C18A N3A C22A 126.2(6) . . ?
C21A N3A Lu1A 77.4(3) . . ?
C21A N3A C18A 108.3(5) . . ?
C21A N3A C22A 125.5(5) . . ?
C22A N3A Lu1A 114.1(4) . . ?
N6A N5A Lu1A 125.9(4) . . ?
C59A N5A Lu1A 115.0(5) . . ?
C59A N5A N6A 109.0(6) . . ?
C36A N2A Lu1A 130.4(4) . . ?
C39A N2A Lu1A 121.7(5) . . ?
C39A N2A C36A 105.0(6) . . ?
N3A C18A Lu1A 73.3(3) . . ?
N3A C18A C5A 122.2(6) . . ?
C5A C18A Lu1A 110.2(4) . . ?
C19A C18A Lu1A 76.9(4) . . ?
C19A C18A N3A 107.4(6) . . ?
C19A C18A C5A 130.0(6) . . ?
C18 N3 Lu1 77.5(4) . . ?
C18 N3 C22 125.3(7) . . ?
C18 N3 C21 108.8(6) . . ?
C22 N3 Lu1 114.4(4) . . ?
C21 N3 Lu1 76.6(4) . . ?
C21 N3 C22 125.8(7) . . ?
C57A O1A C66A 119.2(8) . . ?
N6 N5 Lu1 117.6(5) . . ?
C59 N5 Lu1 118.4(5) . . ?
C59 N5 N6 111.6(7) . . ?
C40A N6A N5A 115.7(7) . . ?
C57 O1 C66 117.4(8) . . ?
C4 N1 Lu1 129.0(5) . . ?
C1 N1 Lu1 125.1(6) . . ?
C1 N1 C4 103.4(7) . . ?
C53A N4A Lu1A 115.2(6) . . ?
C53A N4A C60A 115.7(7) . . ?
C60A N4A Lu1A 126.5(5) . . ?
C18A C5A C6A 113.2(5) . . ?
C18A C5A C12A 106.5(5) . . ?
C4A C5A C18A 107.6(5) . . ?
C4A C5A C6A 111.9(6) . . ?
C4A C5A C12A 111.0(5) . . ?
C6A C5A C12A 106.5(5) . . ?
C36A C23A C21A 106.4(5) . . ?
C36A C23A C30A 112.1(6) . . ?
C36A C23A C24A 112.4(6) . . ?
C21A C23A C30A 108.6(5) . . ?
C21A C23A C24A 110.0(6) . . ?
C30A C23A C24A 107.3(5) . . ?
C40 N6 N5 115.8(7) . . ?
N2A C36A C23A 117.5(6) . . ?
C37A C36A N2A 108.8(6) . . ?
C37A C36A C23A 133.8(6) . . ?
N5A C59A C54A 118.3(7) . . ?
N5A C59A C58A 122.1(8) . . ?
C58A C59A C54A 119.4(7) . . ?
C36 N2 Lu1 130.4(5) . . ?
C36 N2 C39 105.3(7) . . ?
C39 N2 Lu1 121.8(6) . . ?
N3A C21A Lu1A 72.7(3) . . ?
N3A C21A C23A 123.8(6) . . ?
C23A C21A Lu1A 112.1(4) . . ?
C20A C21A Lu1A 77.4(4) . . ?
C20A C21A N3A 107.6(6) . . ?
C20A C21A C23A 128.4(6) . . ?
N1A C4A C5A 117.1(6) . . ?
C3A C4A N1A 109.3(6) . . ?
C3A C4A C5A 133.5(7) . . ?
N1A C1A H1A 124.1 . . ?
N1A C1A C2A 111.7(7) . . ?
C2A C1A H1A 124.1 . . ?
Lu1A C20A H20A 125.9 . . ?
C21A C20A Lu1A 73.8(4) . . ?
C21A C20A H20A 125.9 . . ?
C21A C20A C19A 107.4(6) . . ?
C19A C20A Lu1A 73.9(4) . . ?
C19A C20A H20A 125.9 . . ?
N3A C22A H22A 109.5 . . ?
N3A C22A H22B 109.5 . . ?
N3A C22A H22C 109.5 . . ?
H22A C22A H22B 109.5 . . ?
H22A C22A H22C 109.5 . . ?
H22B C22A H22C 109.5 . . ?
Lu1A C19A H19A 124.8 . . ?
C18A C19A Lu1A 74.6(4) . . ?
C18A C19A C20A 109.3(6) . . ?
C18A C19A H19A 124.8 . . ?
C20A C19A Lu1A 76.5(4) . . ?
C20A C19A H19A 124.8 . . ?
C7A C6A C5A 119.8(6) . . ?
C11A C6A C5A 123.0(6) . . ?
C11A C6A C7A 117.2(7) . . ?
C6A C7A H7A 119.3 . . ?
C6A C7A C8A 121.3(8) . . ?
C8A C7A H7A 119.3 . . ?
C4A C3A H3A 125.9 . . ?
C4A C3A C2A 108.2(7) . . ?
C2A C3A H3A 125.9 . . ?
C31A C30A C23A 122.2(7) . . ?
C35A C30A C23A 120.6(7) . . ?
C35A C30A C31A 117.1(7) . . ?
C13A C12A C5A 120.7(7) . . ?
C17A C12A C5A 119.1(7) . . ?
C17A C12A C13A 120.2(7) . . ?
C1A C2A C3A 105.2(7) . . ?
C1A C2A H2A 127.4 . . ?
C3A C2A H2A 127.4 . . ?
C25A C24A C23A 122.5(7) . . ?
C25A C24A C29A 116.7(7) . . ?
C29A C24A C23A 120.5(7) . . ?
N3 C18 Lu1 72.7(4) . . ?
N3 C18 C5 122.5(7) . . ?
C5 C18 Lu1 112.2(5) . . ?
C19 C18 Lu1 77.0(5) . . ?
C19 C18 N3 107.5(7) . . ?
C19 C18 C5 129.9(7) . . ?
C6A C11A H11A 119.4 . . ?
C6A C11A C10A 121.3(8) . . ?
C10A C11A H11A 119.4 . . ?
C53A C54A C59A 126.2(7) . . ?
C53A C54A C55A 116.0(8) . . ?
C55A C54A C59A 117.4(8) . . ?
C36A C37A H37A 125.8 . . ?
C36A C37A C38A 108.4(7) . . ?
C38A C37A H37A 125.8 . . ?
C53 N4 Lu1 118.6(6) . . ?
C53 N4 C60 114.3(8) . . ?
C60 N4 Lu1 124.8(6) . . ?
C25 C24 C23 123.2(8) . . ?
C25 C24 C29 117.1(8) . . ?
C29 C24 C23 119.6(8) . . ?
N6A C40A C41A 115.5(8) . . ?
N6A C40A C47A 126.7(8) . . ?
C47A C40A C41A 117.8(8) . . ?
C24A C25A H25A 119.6 . . ?
C26A C25A C24A 120.8(8) . . ?
C26A C25A H25A 119.6 . . ?
N1 C4 C5 118.4(7) . . ?
C3 C4 N1 111.1(7) . . ?
C3 C4 C5 130.3(8) . . ?
N3 C22 H22D 109.5 . . ?
N3 C22 H22E 109.5 . . ?
N3 C22 H22F 109.5 . . ?
H22D C22 H22E 109.5 . . ?
H22D C22 H22F 109.5 . . ?
H22E C22 H22F 109.5 . . ?
N2A C39A H39A 123.8 . . ?
C38A C39A N2A 112.4(7) . . ?
C38A C39A H39A 123.8 . . ?
C24 C23 C36 112.0(7) . . ?
C24 C23 C30 108.5(6) . . ?
C36 C23 C30 109.5(7) . . ?
C21 C23 C24 112.8(7) . . ?
C21 C23 C36 106.2(6) . . ?
C21 C23 C30 107.7(7) . . ?
C12A C13A H13A 120.1 . . ?
C14A C13A C12A 119.8(9) . . ?
C14A C13A H13A 120.1 . . ?
N2 C36 C23 116.9(7) . . ?
C37 C36 N2 110.7(8) . . ?
C37 C36 C23 132.3(8) . . ?
C59A C58A H58A 120.2 . . ?
C57A C58A C59A 119.5(9) . . ?
C57A C58A H58A 120.2 . . ?
C24A C29A H29A 118.8 . . ?
C28A C29A C24A 122.5(8) . . ?
C28A C29A H29A 118.8 . . ?
C53 C54 C59 123.1(8) . . ?
C53 C54 C55 117.5(9) . . ?
C55 C54 C59 118.9(9) . . ?
C30A C31A H31A 119.5 . . ?
C32A C31A C30A 121.0(8) . . ?
C32A C31A H31A 119.5 . . ?
N3 C21 Lu1 73.4(4) . . ?
N3 C21 C23 123.3(7) . . ?
C23 C21 Lu1 111.6(5) . . ?
C20 C21 Lu1 76.5(5) . . ?
C20 C21 N3 106.3(7) . . ?
C20 C21 C23 130.2(8) . . ?
C57A C56A H56A 120.7 . . ?
C55A C56A H56A 120.7 . . ?
C55A C56A C57A 118.7(9) . . ?
C4 C5 C18 105.4(6) . . ?
C4 C5 C12 109.7(7) . . ?
C12 C5 C18 108.4(7) . . ?
C6 C5 C18 111.3(7) . . ?
C6 C5 C4 114.7(7) . . ?
C6 C5 C12 107.3(7) . . ?
C60A C65A H65A 119.8 . . ?
C60A C65A C64A 120.4(10) . . ?
C64A C65A H65A 119.8 . . ?
O1 C57 C56 114.7(9) . . ?
C58 C57 O1 123.8(10) . . ?
C58 C57 C56 121.5(10) . . ?
C46A C41A C40A 121.6(9) . . ?
C46A C41A C42A 117.6(10) . . ?
C42A C41A C40A 120.8(10) . . ?
C12A C17A H17A 120.6 . . ?
C12A C17A C16A 118.9(9) . . ?
C16A C17A H17A 120.6 . . ?
N4A C53A C54A 127.5(8) . . ?
N4A C53A H53A 116.3 . . ?
C54A C53A H53A 116.3 . . ?
C11A C10A H10A 120.1 . . ?
C9A C10A C11A 119.7(8) . . ?
C9A C10A H10A 120.1 . . ?
C24 C25 H25 119.4 . . ?
C24 C25 C26 121.2(9) . . ?
C26 C25 H25 119.4 . . ?
N4 C53 C54 126.9(9) . . ?
N4 C53 H53 116.5 . . ?
C54 C53 H53 116.5 . . ?
C7A C8A H8A 119.8 . . ?
C9A C8A C7A 120.4(8) . . ?
C9A C8A H8A 119.8 . . ?
C10A C9A H9A 120.0 . . ?
C8A C9A C10A 120.1(8) . . ?
C8A C9A H9A 120.0 . . ?
C25A C26A H26A 119.3 . . ?
C27A C26A C25A 121.4(9) . . ?
C27A C26A H26A 119.3 . . ?
O1A C57A C58A 123.4(9) . . ?
O1A C57A C56A 114.6(8) . . ?
C58A C57A C56A 121.9(9) . . ?
N6 C40 C41 115.2(9) . . ?
N6 C40 C47 125.0(8) . . ?
C41 C40 C47 119.7(9) . . ?
C60A C61A H61A 120.2 . . ?
C60A C61A C62A 119.7(10) . . ?
C62A C61A H61A 120.2 . . ?
C4 C3 H3 126.8 . . ?
C4 C3 C2 106.4(8) . . ?
C2 C3 H3 126.8 . . ?
C57 C58 H58 119.1 . . ?
C57 C58 C59 121.7(9) . . ?
C59 C58 H58 119.1 . . ?
C35 C30 C23 118.8(8) . . ?
C31 C30 C23 122.2(8) . . ?
C31 C30 C35 119.1(9) . . ?
C25 C26 H26 119.6 . . ?
C27 C26 C25 120.8(10) . . ?
C27 C26 H26 119.6 . . ?
C48A C47A C40A 119.2(8) . . ?
C48A C47A C52A 117.1(9) . . ?
C52A C47A C40A 123.2(8) . . ?
C47A C48A H48A 119.1 . . ?
C49A C48A C47A 121.9(10) . . ?
C49A C48A H48A 119.1 . . ?
C54A C55A H55A 118.5 . . ?
C56A C55A C54A 123.0(9) . . ?
C56A C55A H55A 118.5 . . ?
Lu1 C19 H19 125.4 . . ?
C18 C19 Lu1 74.4(5) . . ?
C18 C19 H19 125.4 . . ?
C18 C19 C20 108.4(7) . . ?
C20 C19 Lu1 74.4(5) . . ?
C20 C19 H19 125.4 . . ?
C24 C29 H29 119.3 . . ?
C28 C29 C24 121.4(9) . . ?
C28 C29 H29 119.3 . . ?
N5 C59 C54 120.7(8) . . ?
N5 C59 C58 122.7(8) . . ?
C58 C59 C54 116.6(8) . . ?
C33A C34A H34A 120.7 . . ?
C33A C34A C35A 118.6(9) . . ?
C35A C34A H34A 120.7 . . ?
C13 C12 C5 122.7(8) . . ?
C13 C12 C17 116.8(9) . . ?
C17 C12 C5 120.2(8) . . ?
C17A C16A H16A 120.1 . . ?
C15A C16A C17A 119.8(9) . . ?
C15A C16A H16A 120.1 . . ?
C3 C2 H2 126.8 . . ?
C1 C2 C3 106.5(8) . . ?
C1 C2 H2 126.8 . . ?
C37A C38A H38A 127.2 . . ?
C39A C38A C37A 105.5(7) . . ?
C39A C38A H38A 127.2 . . ?
C54 C55 H55 118.8 . . ?
C56 C55 C54 122.3(9) . . ?
C56 C55 H55 118.8 . . ?
C13A C14A H14A 119.7 . . ?
C15A C14A C13A 120.7(10) . . ?
C15A C14A H14A 119.7 . . ?
Lu1 C20 H20 125.0 . . ?
C21 C20 Lu1 74.3(5) . . ?
C21 C20 C19 108.9(8) . . ?
C21 C20 H20 125.0 . . ?
C19 C20 Lu1 76.3(5) . . ?
C19 C20 H20 125.0 . . ?
C42 C41 C40 122.2(10) . . ?
C46 C41 C40 122.5(11) . . ?
C46 C41 C42 115.2(10) . . ?
C65A C60A N4A 116.7(8) . . ?
C61A C60A N4A 123.0(9) . . ?
C61A C60A C65A 120.3(9) . . ?
C31A C32A H32A 119.8 . . ?
C33A C32A C31A 120.5(9) . . ?
C33A C32A H32A 119.8 . . ?
C30 C35 H35 119.9 . . ?
C34 C35 C30 120.3(10) . . ?
C34 C35 H35 119.9 . . ?
O1A C66A H66A 109.5 . . ?
O1A C66A H66B 109.5 . . ?
O1A C66A H66C 109.5 . . ?
H66A C66A H66B 109.5 . . ?
H66A C66A H66C 109.5 . . ?
H66B C66A H66C 109.5 . . ?
C11 C6 C5 123.9(8) . . ?
C11 C6 C7 116.9(9) . . ?
C7 C6 C5 119.1(8) . . ?
C36 C37 H37 126.6 . . ?
C36 C37 C38 106.9(9) . . ?
C38 C37 H37 126.6 . . ?
C16A C15A H15A 119.7 . . ?
C14A C15A C16A 120.6(9) . . ?
C14A C15A H15A 119.7 . . ?
C26A C27A H27A 120.2 . . ?
C26A C27A C28A 119.6(8) . . ?
C28A C27A H27A 120.2 . . ?
C29A C28A C27A 118.9(8) . . ?
C29A C28A H28A 120.6 . . ?
C27A C28A H28A 120.6 . . ?
C34A C33A H33A 119.7 . . ?
C32A C33A C34A 120.6(9) . . ?
C32A C33A H33A 119.7 . . ?
C30A C35A C34A 122.0(9) . . ?
C30A C35A H35A 119.0 . . ?
C34A C35A H35A 119.0 . . ?
C29 C28 H28 120.2 . . ?
C27 C28 C29 119.6(10) . . ?
C27 C28 H28 120.2 . . ?
C30 C31 H31 120.1 . . ?
C30 C31 C32 119.8(10) . . ?
C32 C31 H31 120.1 . . ?
C26 C27 C28 119.8(10) . . ?
C26 C27 H27 120.1 . . ?
C28 C27 H27 120.1 . . ?
C37 C38 H38 126.4 . . ?
C39 C38 C37 107.2(9) . . ?
C39 C38 H38 126.4 . . ?
C47A C52A H52A 120.2 . . ?
C51A C52A C47A 119.6(10) . . ?
C51A C52A H52A 120.2 . . ?
C6 C11 H11 118.9 . . ?
C6 C11 C10 122.2(9) . . ?
C10 C11 H11 118.9 . . ?
C12 C13 H13 118.8 . . ?
C12 C13 C14 122.3(10) . . ?
C14 C13 H13 118.8 . . ?
C6 C7 H7 119.7 . . ?
C8 C7 C6 120.7(10) . . ?
C8 C7 H7 119.7 . . ?
C48 C47 C40 122.2(14) . . ?
C48 C47 C52 116.0(14) . . ?
C52 C47 C40 121.8(12) . . ?
C65 C60 N4 121.6(11) . . ?
C61 C60 N4 118.5(11) . . ?
C61 C60 C65 119.9(11) . . ?
N1 C1 H1 123.7 . . ?
C2 C1 N1 112.5(8) . . ?
C2 C1 H1 123.7 . . ?
N2 C39 H39 125.0 . . ?
C38 C39 N2 109.9(9) . . ?
C38 C39 H39 125.0 . . ?
C41A C46A H46A 118.1 . . ?
C41A C46A C45A 123.9(11) . . ?
C45A C46A H46A 118.1 . . ?
C65A C64A H64A 120.6 . . ?
C65A C64A C63A 118.7(11) . . ?
C63A C64A H64A 120.6 . . ?
C35 C34 H34 119.1 . . ?
C33 C34 C35 121.8(11) . . ?
C33 C34 H34 119.1 . . ?
C57 C56 H56 120.6 . . ?
C55 C56 C57 118.9(10) . . ?
C55 C56 H56 120.6 . . ?
C12 C17 H17 119.8 . . ?
C16 C17 C12 120.5(10) . . ?
C16 C17 H17 119.8 . . ?
C60 C65 H65 121.0 . . ?
C64 C65 C60 118.0(13) . . ?
C64 C65 H65 121.0 . . ?
C41A C42A H42A 120.0 . . ?
C43A C42A C41A 120.0(12) . . ?
C43A C42A H42A 120.0 . . ?
C42A C43A H43A 119.4 . . ?
C44A C43A C42A 121.2(13) . . ?
C44A C43A H43A 119.4 . . ?
C17 C16 H16 120.2 . . ?
C15 C16 C17 119.7(11) . . ?
C15 C16 H16 120.2 . . ?
C11 C10 H10 119.8 . . ?
C9 C10 C11 120.4(10) . . ?
C9 C10 H10 119.8 . . ?
C61A C62A H62A 120.4 . . ?
C63A C62A C61A 119.2(11) . . ?
C63A C62A H62A 120.4 . . ?
C49A C50A H50A 119.9 . . ?
C49A C50A C51A 120.3(11) . . ?
C51A C50A H50A 119.9 . . ?
C45 C44 H44 118.2 . . ?
C45 C44 C43 123.6(13) . . ?
C43 C44 H44 118.2 . . ?
C10 C9 H9 120.5 . . ?
C10 C9 C8 119.0(11) . . ?
C8 C9 H9 120.5 . . ?
C60 C61 H61 119.9 . . ?
C60 C61 C62 120.2(14) . . ?
C62 C61 H61 119.9 . . ?
C41 C42 H42 118.1 . . ?
C41 C42 C43 123.8(12) . . ?
C43 C42 H42 118.1 . . ?
C34 C33 H33 121.0 . . ?
C34 C33 C32 118.0(11) . . ?
C32 C33 H33 121.0 . . ?
C41 C46 H46 119.2 . . ?
C41 C46 C45 121.6(12) . . ?
C45 C46 H46 119.2 . . ?
C48A C49A C50A 120.3(11) . . ?
C48A C49A H49A 119.9 . . ?
C50A C49A H49A 119.9 . . ?
C64A C63A H63A 119.2 . . ?
C62A C63A C64A 121.7(11) . . ?
C62A C63A H63A 119.2 . . ?
C13 C14 H14 120.6 . . ?
C15 C14 C13 118.7(11) . . ?
C15 C14 H14 120.6 . . ?
C52A C51A H51A 119.6 . . ?
C50A C51A C52A 120.8(11) . . ?
C50A C51A H51A 119.6 . . ?
C7 C8 H8 119.6 . . ?
C9 C8 C7 120.8(10) . . ?
C9 C8 H8 119.6 . . ?
O1 C66 H66D 109.5 . . ?
O1 C66 H66E 109.5 . . ?
O1 C66 H66F 109.5 . . ?
H66D C66 H66E 109.5 . . ?
H66D C66 H66F 109.5 . . ?
H66E C66 H66F 109.5 . . ?
C16 C15 C14 121.8(12) . . ?
C16 C15 H15 119.1 . . ?
C14 C15 H15 119.1 . . ?
C44 C45 C46 117.6(13) . . ?
C44 C45 H45 121.2 . . ?
C46 C45 H45 121.2 . . ?
C46A C45A H45A 122.0 . . ?
C44A C45A C46A 116.0(13) . . ?
C44A C45A H45A 122.0 . . ?
C65 C64 H64 120.6 . . ?
C63 C64 C65 118.9(14) . . ?
C63 C64 H64 120.6 . . ?
C31 C32 H32 119.5 . . ?
C33 C32 C31 121.0(11) . . ?
C33 C32 H32 119.5 . . ?
C44 C43 C42 117.8(14) . . ?
C44 C43 H43 121.1 . . ?
C42 C43 H43 121.1 . . ?
C64 C63 H63 117.3 . . ?
C64 C63 C62 125.4(15) . . ?
C62 C63 H63 117.3 . . ?
C43A C44A C45A 121.2(12) . . ?
C43A C44A H44A 119.4 . . ?
C45A C44A H44A 119.4 . . ?
C61 C62 H62 121.3 . . ?
C63 C62 C61 117.5(15) . . ?
C63 C62 H62 121.3 . . ?
C47 C48 H48 119.3 . . ?
C47 C48 C49 121.4(16) . . ?
C49 C48 H48 119.3 . . ?
C48 C49 H49 120.5 . . ?
C50 C49 C48 119.0(18) . . ?
C50 C49 H49 120.5 . . ?
C49 C50 H50 117.6 . . ?
C49 C50 C51 124.8(19) . . ?
C51 C50 H50 117.6 . . ?
C47 C52 H52 117.7 . . ?
C47 C52 C51 124.7(15) . . ?
C51 C52 H52 117.7 . . ?
C50 C51 C52 113.9(17) . . ?
C50 C51 H51 123.1 . . ?
C52 C51 H51 123.1 . . ?

loop_
_geom_bond_atom_site_label_1
_geom_bond_atom_site_label_2
_geom_bond_distance
_geom_bond_site_symmetry_2
_geom_bond_publ_flag
Lu1A N1A 2.232(6) . ?
Lu1A N3A 2.691(5) . ?
Lu1A N5A 2.283(6) . ?
Lu1A N2A 2.256(5) . ?
Lu1A C18A 2.734(7) . ?
Lu1A N4A 2.316(6) . ?
Lu1A C21A 2.751(6) . ?
Lu1A C20A 2.796(7) . ?
Lu1A C19A 2.763(7) . ?
Lu1 N3 2.686(6) . ?
Lu1 N5 2.255(7) . ?
Lu1 N1 2.262(7) . ?
Lu1 N2 2.223(7) . ?
Lu1 C18 2.746(8) . ?
Lu1 N4 2.344(7) . ?
Lu1 C21 2.726(8) . ?
Lu1 C19 2.778(8) . ?
Lu1 C20 2.754(8) . ?
N1A C4A 1.394(8) . ?
N1A C1A 1.371(9) . ?
N3A C18A 1.406(8) . ?
N3A C21A 1.406(8) . ?
N3A C22A 1.457(8) . ?
N5A N6A 1.424(8) . ?
N5A C59A 1.392(9) . ?
N2A C36A 1.399(8) . ?
N2A C39A 1.364(9) . ?
C18A C5A 1.527(9) . ?
C18A C19A 1.356(9) . ?
N3 C18 1.396(9) . ?
N3 C22 1.448(9) . ?
N3 C21 1.402(9) . ?
O1A C57A 1.350(10) . ?
O1A C66A 1.436(12) . ?
N5 N6 1.438(9) . ?
N5 C59 1.351(10) . ?
N6A C40A 1.304(9) . ?
O1 C57 1.355(11) . ?
O1 C66 1.408(12) . ?
N1 C4 1.406(10) . ?
N1 C1 1.367(10) . ?
N4A C53A 1.309(9) . ?
N4A C60A 1.446(10) . ?
C5A C4A 1.514(9) . ?
C5A C6A 1.531(9) . ?
C5A C12A 1.567(9) . ?
C23A C36A 1.505(9) . ?
C23A C21A 1.520(9) . ?
C23A C30A 1.548(10) . ?
C23A C24A 1.554(9) . ?
N6 C40 1.254(10) . ?
C36A C37A 1.372(9) . ?
C59A C54A 1.434(11) . ?
C59A C58A 1.395(10) . ?
N2 C36 1.375(10) . ?
N2 C39 1.399(11) . ?
C21A C20A 1.378(9) . ?
C4A C3A 1.370(10) . ?
C1A H1A 0.9300 . ?
C1A C2A 1.374(10) . ?
C20A H20A 0.9800 . ?
C20A C19A 1.420(9) . ?
C22A H22A 0.9600 . ?
C22A H22B 0.9600 . ?
C22A H22C 0.9600 . ?
C19A H19A 0.9800 . ?
C6A C7A 1.384(10) . ?
C6A C11A 1.370(9) . ?
C7A H7A 0.9300 . ?
C7A C8A 1.385(10) . ?
C3A H3A 0.9300 . ?
C3A C2A 1.414(10) . ?
C30A C31A 1.384(10) . ?
C30A C35A 1.382(10) . ?
C12A C13A 1.391(10) . ?
C12A C17A 1.369(10) . ?
C2A H2A 0.9300 . ?
C24A C25A 1.389(10) . ?
C24A C29A 1.389(10) . ?
C18 C5 1.542(11) . ?
C18 C19 1.365(10) . ?
C11A H11A 0.9300 . ?
C11A C10A 1.407(10) . ?
C54A C53A 1.395(11) . ?
C54A C55A 1.414(11) . ?
C37A H37A 0.9300 . ?
C37A C38A 1.395(10) . ?
N4 C53 1.288(10) . ?
N4 C60 1.444(12) . ?
C24 C23 1.523(11) . ?
C24 C25 1.361(11) . ?
C24 C29 1.384(11) . ?
C40A C41A 1.471(12) . ?
C40A C47A 1.460(12) . ?
C25A H25A 0.9300 . ?
C25A C26A 1.386(11) . ?
C4 C5 1.536(11) . ?
C4 C3 1.363(11) . ?
C22 H22D 0.9600 . ?
C22 H22E 0.9600 . ?
C22 H22F 0.9600 . ?
C39A H39A 0.9300 . ?
C39A C38A 1.359(10) . ?
C23 C36 1.536(11) . ?
C23 C21 1.505(10) . ?
C23 C30 1.560(11) . ?
C13A H13A 0.9300 . ?
C13A C14A 1.374(11) . ?
C36 C37 1.370(11) . ?
C58A H58A 0.9300 . ?
C58A C57A 1.385(11) . ?
C29A H29A 0.9300 . ?
C29A C28A 1.368(10) . ?
C54 C53 1.415(12) . ?
C54 C59 1.442(11) . ?
C54 C55 1.419(12) . ?
C31A H31A 0.9300 . ?
C31A C32A 1.378(11) . ?
C21 C20 1.379(11) . ?
C56A H56A 0.9300 . ?
C56A C57A 1.392(12) . ?
C56A C55A 1.343(11) . ?
C5 C12 1.537(12) . ?
C5 C6 1.527(12) . ?
C65A H65A 0.9300 . ?
C65A C60A 1.373(11) . ?
C65A C64A 1.377(12) . ?
C57 C58 1.350(12) . ?
C57 C56 1.409(13) . ?
C41A C46A 1.371(13) . ?
C41A C42A 1.406(12) . ?
C17A H17A 0.9300 . ?
C17A C16A 1.399(11) . ?
C53A H53A 0.9300 . ?
C10A H10A 0.9300 . ?
C10A C9A 1.353(11) . ?
C25 H25 0.9300 . ?
C25 C26 1.386(12) . ?
C53 H53 0.9300 . ?
C8A H8A 0.9300 . ?
C8A C9A 1.353(11) . ?
C9A H9A 0.9300 . ?
C26A H26A 0.9300 . ?
C26A C27A 1.335(12) . ?
C40 C41 1.469(12) . ?
C40 C47 1.489(15) . ?
C61A H61A 0.9300 . ?
C61A C60A 1.368(12) . ?
C61A C62A 1.400(13) . ?
C3 H3 0.9300 . ?
C3 C2 1.405(11) . ?
C58 H58 0.9300 . ?
C58 C59 1.436(11) . ?
C30 C35 1.390(12) . ?
C30 C31 1.355(12) . ?
C26 H26 0.9300 . ?
C26 C27 1.337(12) . ?
C47A C48A 1.390(11) . ?
C47A C52A 1.410(12) . ?
C48A H48A 0.9300 . ?
C48A C49A 1.346(13) . ?
C55A H55A 0.9300 . ?
C19 H19 0.9800 . ?
C19 C20 1.397(11) . ?
C29 H29 0.9300 . ?
C29 C28 1.382(12) . ?
C34A H34A 0.9300 . ?
C34A C33A 1.375(12) . ?
C34A C35A 1.383(11) . ?
C12 C13 1.375(12) . ?
C12 C17 1.405(12) . ?
C16A H16A 0.9300 . ?
C16A C15A 1.382(13) . ?
C2 H2 0.9300 . ?
C2 C1 1.359(12) . ?
C38A H38A 0.9300 . ?
C55 H55 0.9300 . ?
C55 C56 1.355(12) . ?
C14A H14A 0.9300 . ?
C14A C15A 1.338(13) . ?
C20 H20 0.9800 . ?
C41 C42 1.362(14) . ?
C41 C46 1.361(14) . ?
C32A H32A 0.9300 . ?
C32A C33A 1.348(12) . ?
C35 H35 0.9300 . ?
C35 C34 1.385(13) . ?
C66A H66A 0.9600 . ?
C66A H66B 0.9600 . ?
C66A H66C 0.9600 . ?
C6 C11 1.372(11) . ?
C6 C7 1.399(12) . ?
C37 H37 0.9300 . ?
C37 C38 1.402(13) . ?
C15A H15A 0.9300 . ?
C27A H27A 0.9300 . ?
C27A C28A 1.404(12) . ?
C28A H28A 0.9300 . ?
C33A H33A 0.9300 . ?
C35A H35A 0.9300 . ?
C28 H28 0.9300 . ?
C28 C27 1.362(12) . ?
C31 H31 0.9300 . ?
C31 C32 1.409(13) . ?
C27 H27 0.9300 . ?
C38 H38 0.9300 . ?
C38 C39 1.366(13) . ?
C52A H52A 0.9300 . ?
C52A C51A 1.369(13) . ?
C11 H11 0.9300 . ?
C11 C10 1.387(12) . ?
C13 H13 0.9300 . ?
C13 C14 1.386(13) . ?
C7 H7 0.9300 . ?
C7 C8 1.383(13) . ?
C47 C48 1.345(16) . ?
C47 C52 1.366(17) . ?
C60 C65 1.429(14) . ?
C60 C61 1.370(15) . ?
C1 H1 0.9300 . ?
C39 H39 0.9300 . ?
C46A H46A 0.9300 . ?
C46A C45A 1.422(14) . ?
C64A H64A 0.9300 . ?
C64A C63A 1.382(14) . ?
C34 H34 0.9300 . ?
C34 C33 1.353(14) . ?
C56 H56 0.9300 . ?
C17 H17 0.9300 . ?
C17 C16 1.392(13) . ?
C65 H65 0.9300 . ?
C65 C64 1.411(15) . ?
C42A H42A 0.9300 . ?
C42A C43A 1.399(14) . ?
C43A H43A 0.9300 . ?
C43A C44A 1.358(16) . ?
C16 H16 0.9300 . ?
C16 C15 1.346(14) . ?
C10 H10 0.9300 . ?
C10 C9 1.354(13) . ?
C62A H62A 0.9300 . ?
C62A C63A 1.349(14) . ?
C50A H50A 0.9300 . ?
C50A C49A 1.355(14) . ?
C50A C51A 1.362(14) . ?
C44 H44 0.9300 . ?
C44 C45 1.309(16) . ?
C44 C43 1.321(16) . ?
C9 H9 0.9300 . ?
C9 C8 1.380(14) . ?
C61 H61 0.9300 . ?
C61 C62 1.415(15) . ?
C42 H42 0.9300 . ?
C42 C43 1.375(14) . ?
C33 H33 0.9300 . ?
C33 C32 1.385(15) . ?
C46 H46 0.9300 . ?
C46 C45 1.429(14) . ?
C49A H49A 0.9300 . ?
C63A H63A 0.9300 . ?
C14 H14 0.9300 . ?
C14 C15 1.357(14) . ?
C51A H51A 0.9300 . ?
C8 H8 0.9300 . ?
C66 H66D 0.9600 . ?
C66 H66E 0.9600 . ?
C66 H66F 0.9600 . ?
C15 H15 0.9300 . ?
C45 H45 0.9300 . ?
C45A H45A 0.9300 . ?
C45A C44A 1.412(16) . ?
C64 H64 0.9300 . ?
C64 C63 1.327(18) . ?
C32 H32 0.9300 . ?
C43 H43 0.9300 . ?
C63 H63 0.9300 . ?
C63 C62 1.346(18) . ?
C44A H44A 0.9300 . ?
C62 H62 0.9300 . ?
C48 H48 0.9300 . ?
C48 C49 1.418(18) . ?
C49 H49 0.9300 . ?
C49 C50 1.31(2) . ?
C50 H50 0.9300 . ?
C50 C51 1.35(2) . ?
C52 H52 0.9300 . ?
C52 C51 1.430(18) . ?
C51 H51 0.9300 . ?

loop_
_geom_torsion_atom_site_label_1
_geom_torsion_atom_site_label_2
_geom_torsion_atom_site_label_3
_geom_torsion_atom_site_label_4
_geom_torsion
_geom_torsion_site_symmetry_1
_geom_torsion_site_symmetry_2
_geom_torsion_site_symmetry_3
_geom_torsion_site_symmetry_4
_geom_torsion_publ_flag
Lu1A N1A C4A C5A -18.0(8) . . . . ?
Lu1A N1A C4A C3A 160.1(5) . . . . ?
Lu1A N1A C1A C2A -161.8(5) . . . . ?
Lu1A N3A C18A C5A -103.7(6) . . . . ?
Lu1A N3A C18A C19A 70.0(5) . . . . ?
Lu1A N3A C21A C23A 105.4(6) . . . . ?
Lu1A N3A C21A C20A -70.3(5) . . . . ?
Lu1A N5A N6A C40A 88.0(7) . . . . ?
Lu1A N5A C59A C54A -45.1(8) . . . . ?
Lu1A N5A C59A C58A 139.9(6) . . . . ?
Lu1A N2A C36A C23A 18.6(9) . . . . ?
Lu1A N2A C36A C37A -160.9(5) . . . . ?
Lu1A N2A C39A C38A 163.7(5) . . . . ?
Lu1A C18A C5A C4A -30.9(6) . . . . ?
Lu1A C18A C5A C6A -155.1(4) . . . . ?
Lu1A C18A C5A C12A 88.2(5) . . . . ?
Lu1A C18A C19A C20A 69.3(5) . . . . ?
Lu1A N4A C53A C54A 28.0(11) . . . . ?
Lu1A N4A C60A C65A -64.2(9) . . . . ?
Lu1A N4A C60A C61A 115.5(8) . . . . ?
Lu1A C21A C20A C19A -66.8(5) . . . . ?
Lu1A C20A C19A C18A -68.0(5) . . . . ?
Lu1 N3 C18 C5 -105.8(7) . . . . ?
Lu1 N3 C18 C19 69.8(6) . . . . ?
Lu1 N3 C21 C23 105.3(7) . . . . ?
Lu1 N3 C21 C20 -70.1(6) . . . . ?
Lu1 N5 N6 C40 -107.6(8) . . . . ?
Lu1 N5 C59 C54 44.9(10) . . . . ?
Lu1 N5 C59 C58 -138.3(7) . . . . ?
Lu1 N1 C4 C5 -19.7(11) . . . . ?
Lu1 N1 C4 C3 163.7(6) . . . . ?
Lu1 N1 C1 C2 -165.4(6) . . . . ?
Lu1 N2 C36 C23 20.5(11) . . . . ?
Lu1 N2 C36 C37 -161.7(7) . . . . ?
Lu1 N2 C39 C38 163.1(7) . . . . ?
Lu1 C18 C5 C4 -30.5(8) . . . . ?
Lu1 C18 C5 C12 86.9(7) . . . . ?
Lu1 C18 C5 C6 -155.3(5) . . . . ?
Lu1 C18 C19 C20 67.2(6) . . . . ?
Lu1 N4 C53 C54 -26.7(12) . . . . ?
Lu1 N4 C60 C65 -114.5(10) . . . . ?
Lu1 N4 C60 C61 63.5(12) . . . . ?
Lu1 C21 C20 C19 -69.1(6) . . . . ?
Lu1 C19 C20 C21 67.8(6) . . . . ?
N1A C4A C3A C2A 0.9(8) . . . . ?
N1A C1A C2A C3A -1.0(9) . . . . ?
N3A C18A C5A C4A 51.6(8) . . . . ?
N3A C18A C5A C6A -72.6(8) . . . . ?
N3A C18A C5A C12A 170.7(6) . . . . ?
N3A C18A C19A Lu1A -67.5(4) . . . . ?
N3A C18A C19A C20A 1.8(8) . . . . ?
N3A C21A C20A Lu1A 67.0(4) . . . . ?
N3A C21A C20A C19A 0.2(7) . . . . ?
N5A N6A C40A C41A -177.6(6) . . . . ?
N5A N6A C40A C47A 4.8(11) . . . . ?
N5A C59A C54A C53A -6.9(12) . . . . ?
N5A C59A C54A C55A -179.0(7) . . . . ?
N5A C59A C58A C57A 179.5(7) . . . . ?
N2A C36A C37A C38A -0.2(9) . . . . ?
N2A C39A C38A C37A -1.5(10) . . . . ?
C18A N3A C21A Lu1A 71.2(4) . . . . ?
C18A N3A C21A C23A 176.5(6) . . . . ?
C18A N3A C21A C20A 0.9(7) . . . . ?
C18A C5A C4A N1A 32.8(7) . . . . ?
C18A C5A C4A C3A -144.7(8) . . . . ?
C18A C5A C6A C7A -177.5(6) . . . . ?
C18A C5A C6A C11A -0.3(10) . . . . ?
C18A C5A C12A C13A -107.7(7) . . . . ?
C18A C5A C12A C17A 71.9(8) . . . . ?
N3 C18 C5 C4 52.7(10) . . . . ?
N3 C18 C5 C12 170.0(7) . . . . ?
N3 C18 C5 C6 -72.2(9) . . . . ?
N3 C18 C19 Lu1 -66.9(5) . . . . ?
N3 C18 C19 C20 0.3(9) . . . . ?
N3 C21 C20 Lu1 67.9(5) . . . . ?
N3 C21 C20 C19 -1.2(9) . . . . ?
N5 N6 C40 C41 -179.2(7) . . . . ?
N5 N6 C40 C47 -2.2(14) . . . . ?
N6A N5A C59A C54A 167.2(6) . . . . ?
N6A N5A C59A C58A -7.9(9) . . . . ?
N6A C40A C41A C46A 36.0(12) . . . . ?
N6A C40A C41A C42A -143.8(8) . . . . ?
N6A C40A C47A C48A -134.6(9) . . . . ?
N6A C40A C47A C52A 53.2(12) . . . . ?
O1 C57 C58 C59 -177.2(8) . . . . ?
O1 C57 C56 C55 179.2(8) . . . . ?
N1 C4 C5 C18 33.0(10) . . . . ?
N1 C4 C5 C12 -83.5(9) . . . . ?
N1 C4 C5 C6 155.7(7) . . . . ?
N1 C4 C3 C2 -0.2(10) . . . . ?
C5A C18A C19A Lu1A 105.5(7) . . . . ?
C5A C18A C19A C20A 174.8(6) . . . . ?
C5A C4A C3A C2A 178.5(7) . . . . ?
C5A C6A C7A C8A 178.1(7) . . . . ?
C5A C6A C11A C10A -176.9(7) . . . . ?
C5A C12A C13A C14A 179.2(7) . . . . ?
C5A C12A C17A C16A -179.0(7) . . . . ?
C23A C36A C37A C38A -179.5(7) . . . . ?
C23A C21A C20A Lu1A -108.3(7) . . . . ?
C23A C21A C20A C19A -175.2(6) . . . . ?
C23A C30A C31A C32A 177.9(8) . . . . ?
C23A C30A C35A C34A -177.0(8) . . . . ?
C23A C24A C25A C26A 176.6(7) . . . . ?
C23A C24A C29A C28A -177.6(8) . . . . ?
N6 N5 C59 C54 -173.8(7) . . . . ?
N6 N5 C59 C58 3.1(11) . . . . ?
N6 C40 C41 C42 14.0(14) . . . . ?
N6 C40 C41 C46 -162.4(10) . . . . ?
N6 C40 C47 C48 -101.3(13) . . . . ?
N6 C40 C47 C52 77.0(16) . . . . ?
C36A N2A C39A C38A 1.4(9) . . . . ?
C36A C23A C21A Lu1A 30.9(6) . . . . ?
C36A C23A C21A N3A -52.5(8) . . . . ?
C36A C23A C21A C20A 122.2(7) . . . . ?
C36A C23A C30A C31A -18.6(9) . . . . ?
C36A C23A C30A C35A 161.1(7) . . . . ?
C36A C23A C24A C25A 126.9(8) . . . . ?
C36A C23A C24A C29A -59.9(9) . . . . ?
C36A C37A C38A C39A 1.0(9) . . . . ?
C59A N5A N6A C40A -128.7(7) . . . . ?
C59A C54A C53A N4A 16.6(14) . . . . ?
C59A C54A C55A C56A 1.4(13) . . . . ?
C59A C58A C57A O1A 177.1(7) . . . . ?
C59A C58A C57A C56A -2.8(13) . . . . ?
N2 C36 C37 C38 0.6(12) . . . . ?
C21A N3A C18A Lu1A -71.7(4) . . . . ?
C21A N3A C18A C5A -175.4(6) . . . . ?
C21A N3A C18A C19A -1.7(7) . . . . ?
C21A C23A C36A N2A -32.6(8) . . . . ?
C21A C23A C36A C37A 146.8(8) . . . . ?
C21A C23A C30A C31A 98.7(8) . . . . ?
C21A C23A C30A C35A -81.6(8) . . . . ?
C21A C23A C24A C25A 8.6(10) . . . . ?
C21A C23A C24A C29A -178.2(7) . . . . ?
C21A C20A C19A Lu1A 66.8(5) . . . . ?
C21A C20A C19A C18A -1.3(8) . . . . ?
C4A N1A C1A C2A 1.6(8) . . . . ?
C4A C5A C6A C7A 60.7(8) . . . . ?
C4A C5A C6A C11A -122.1(7) . . . . ?
C4A C5A C12A C13A 9.2(9) . . . . ?
C4A C5A C12A C17A -171.3(6) . . . . ?
C4A C3A C2A C1A 0.1(8) . . . . ?
C1A N1A C4A C5A -179.6(6) . . . . ?
C1A N1A C4A C3A -1.5(7) . . . . ?
C22A N3A C18A Lu1A 110.2(6) . . . . ?
C22A N3A C18A C5A 6.5(10) . . . . ?
C22A N3A C18A C19A -179.8(6) . . . . ?
C22A N3A C21A Lu1A -110.7(6) . . . . ?
C22A N3A C21A C23A -5.3(10) . . . . ?
C22A N3A C21A C20A 179.0(6) . . . . ?
C19A C18A C5A C4A -120.5(8) . . . . ?
C19A C18A C5A C6A 115.3(8) . . . . ?
C19A C18A C5A C12A -1.4(10) . . . . ?
C6A C5A C4A N1A 157.8(6) . . . . ?
C6A C5A C4A C3A -19.7(10) . . . . ?
C6A C5A C12A C13A 131.2(7) . . . . ?
C6A C5A C12A C17A -49.3(8) . . . . ?
C6A C7A C8A C9A -0.1(13) . . . . ?
C6A C11A C10A C9A -2.1(13) . . . . ?
C7A C6A C11A C10A 0.3(11) . . . . ?
C7A C8A C9A C10A -1.7(14) . . . . ?
C30A C23A C36A N2A 86.1(7) . . . . ?
C30A C23A C36A C37A -94.6(9) . . . . ?
C30A C23A C21A Lu1A -90.0(6) . . . . ?
C30A C23A C21A N3A -173.4(6) . . . . ?
C30A C23A C21A C20A 1.2(9) . . . . ?
C30A C23A C24A C25A -109.4(8) . . . . ?
C30A C23A C24A C29A 63.8(9) . . . . ?
C30A C31A C32A C33A 0.7(15) . . . . ?
C12A C5A C4A N1A -83.4(7) . . . . ?
C12A C5A C4A C3A 99.2(9) . . . . ?
C12A C5A C6A C7A -60.8(8) . . . . ?
C12A C5A C6A C11A 116.4(7) . . . . ?
C12A C13A C14A C15A 0.7(14) . . . . ?
C12A C17A C16A C15A -1.1(13) . . . . ?
C24A C23A C36A N2A -152.9(6) . . . . ?
C24A C23A C36A C37A 26.4(11) . . . . ?
C24A C23A C21A Lu1A 152.8(4) . . . . ?
C24A C23A C21A N3A 69.4(8) . . . . ?
C24A C23A C21A C20A -115.9(7) . . . . ?
C24A C23A C30A C31A -142.4(7) . . . . ?
C24A C23A C30A C35A 37.2(9) . . . . ?
C24A C25A C26A C27A -0.8(14) . . . . ?
C24A C29A C28A C27A 2.5(14) . . . . ?
C18 N3 C21 Lu1 71.5(5) . . . . ?
C18 N3 C21 C23 176.9(7) . . . . ?
C18 N3 C21 C20 1.4(9) . . . . ?
C18 C5 C12 C13 -115.8(10) . . . . ?
C18 C5 C12 C17 70.3(11) . . . . ?
C18 C5 C6 C11 -6.6(12) . . . . ?
C18 C5 C6 C7 178.6(8) . . . . ?
C18 C19 C20 Lu1 -67.2(6) . . . . ?
C18 C19 C20 C21 0.6(10) . . . . ?
C11A C6A C7A C8A 0.7(11) . . . . ?
C11A C10A C9A C8A 2.7(14) . . . . ?
C54A C59A C58A C57A 4.5(11) . . . . ?
N4 C60 C65 C64 178.2(10) . . . . ?
N4 C60 C61 C62 -178.6(10) . . . . ?
C24 C23 C36 N2 -157.0(7) . . . . ?
C24 C23 C36 C37 25.7(13) . . . . ?
C24 C23 C21 Lu1 153.5(5) . . . . ?
C24 C23 C21 N3 69.7(9) . . . . ?
C24 C23 C21 C20 -116.1(9) . . . . ?
C24 C23 C30 C35 47.6(11) . . . . ?
C24 C23 C30 C31 -132.3(9) . . . . ?
C24 C25 C26 C27 -2.0(14) . . . . ?
C24 C29 C28 C27 1.4(14) . . . . ?
C40A C41A C46A C45A -179.8(9) . . . . ?
C40A C41A C42A C43A 177.2(9) . . . . ?
C40A C47A C48A C49A -174.9(9) . . . . ?
C40A C47A C52A C51A 172.6(8) . . . . ?
C25A C24A C29A C28A -4.1(12) . . . . ?
C25A C26A C27A C28A -0.9(15) . . . . ?
C4 N1 C1 C2 -2.1(10) . . . . ?
C4 C5 C12 C13 -1.2(13) . . . . ?
C4 C5 C12 C17 -175.1(9) . . . . ?
C4 C5 C6 C11 -126.1(9) . . . . ?
C4 C5 C6 C7 59.1(11) . . . . ?
C4 C3 C2 C1 -1.1(11) . . . . ?
C22 N3 C18 Lu1 111.1(7) . . . . ?
C22 N3 C18 C5 5.4(11) . . . . ?
C22 N3 C18 C19 -179.1(7) . . . . ?
C22 N3 C21 Lu1 -110.5(7) . . . . ?
C22 N3 C21 C23 -5.2(12) . . . . ?
C22 N3 C21 C20 179.4(7) . . . . ?
C39A N2A C36A C23A 178.8(6) . . . . ?
C39A N2A C36A C37A -0.7(8) . . . . ?
C23 C24 C25 C26 -179.4(8) . . . . ?
C23 C24 C29 C28 179.5(8) . . . . ?
C23 C36 C37 C38 177.9(9) . . . . ?
C23 C21 C20 Lu1 -107.1(9) . . . . ?
C23 C21 C20 C19 -176.2(8) . . . . ?
C23 C30 C35 C34 -178.6(9) . . . . ?
C23 C30 C31 C32 177.9(9) . . . . ?
C13A C12A C17A C16A 0.6(12) . . . . ?
C13A C14A C15A C16A -1.3(15) . . . . ?
C36 N2 C39 C38 -0.6(11) . . . . ?
C36 C23 C21 Lu1 30.5(7) . . . . ?
C36 C23 C21 N3 -53.4(10) . . . . ?
C36 C23 C21 C20 120.9(9) . . . . ?
C36 C23 C30 C35 170.2(8) . . . . ?
C36 C23 C30 C31 -9.7(12) . . . . ?
C36 C37 C38 C39 -0.9(13) . . . . ?
C58A C59A C54A C53A 168.3(8) . . . . ?
C58A C59A C54A C55A -3.8(11) . . . . ?
C29A C24A C25A C26A 3.2(12) . . . . ?
C54 C55 C56 C57 -0.9(14) . . . . ?
C31A C30A C35A C34A 2.7(12) . . . . ?
C31A C32A C33A C34A -0.4(16) . . . . ?
C21 N3 C18 Lu1 -70.9(5) . . . . ?
C21 N3 C18 C5 -176.7(7) . . . . ?
C21 N3 C18 C19 -1.1(9) . . . . ?
C21 C23 C36 N2 -33.5(10) . . . . ?
C21 C23 C36 C37 149.3(10) . . . . ?
C21 C23 C30 C35 -74.8(10) . . . . ?
C21 C23 C30 C31 105.3(10) . . . . ?
C5 C18 C19 Lu1 108.2(8) . . . . ?
C5 C18 C19 C20 175.5(8) . . . . ?
C5 C4 C3 C2 -176.3(9) . . . . ?
C5 C12 C13 C14 -177.1(10) . . . . ?
C5 C12 C17 C16 179.2(10) . . . . ?
C5 C6 C11 C10 -175.1(9) . . . . ?
C5 C6 C7 C8 176.6(9) . . . . ?
C65A C64A C63A C62A -2.8(15) . . . . ?
C57 C58 C59 N5 179.8(8) . . . . ?
C57 C58 C59 C54 -3.2(13) . . . . ?
C41A C40A C47A C48A 47.8(11) . . . . ?
C41A C40A C47A C52A -124.4(9) . . . . ?
C41A C46A C45A C44A 2.4(17) . . . . ?
C41A C42A C43A C44A 2.8(17) . . . . ?
C17A C12A C13A C14A -0.4(12) . . . . ?
C17A C16A C15A C14A 1.4(15) . . . . ?
C53A N4A C60A C65A 135.2(8) . . . . ?
C53A N4A C60A C61A -45.1(11) . . . . ?
C53A C54A C55A C56A -171.5(9) . . . . ?
C25 C24 C23 C36 120.0(9) . . . . ?
C25 C24 C23 C21 0.3(11) . . . . ?
C25 C24 C23 C30 -119.0(9) . . . . ?
C25 C24 C29 C28 -3.2(13) . . . . ?
C25 C26 C27 C28 0.1(15) . . . . ?
C53 N4 C60 C65 47.8(13) . . . . ?
C53 N4 C60 C61 -134.2(10) . . . . ?
C53 C54 C59 N5 6.8(13) . . . . ?
C53 C54 C59 C58 -170.3(8) . . . . ?
C53 C54 C55 C56 172.7(9) . . . . ?
C26A C27A C28A C29A 0.1(15) . . . . ?
C57A C56A C55A C54A 0.4(14) . . . . ?
C40 C41 C42 C43 -179.9(10) . . . . ?
C40 C41 C46 C45 178.7(9) . . . . ?
C40 C47 C48 C49 -179.4(11) . . . . ?
C40 C47 C52 C51 178.2(13) . . . . ?
C61A C62A C63A C64A 1.6(16) . . . . ?
C3 C4 C5 C18 -151.2(9) . . . . ?
C3 C4 C5 C12 92.4(11) . . . . ?
C3 C4 C5 C6 -28.5(13) . . . . ?
C3 C2 C1 N1 2.1(11) . . . . ?
C58 C57 C56 C55 -1.6(14) . . . . ?
C30 C23 C36 N2 82.5(9) . . . . ?
C30 C23 C36 C37 -94.7(12) . . . . ?
C30 C23 C21 Lu1 -86.7(6) . . . . ?
C30 C23 C21 N3 -170.6(7) . . . . ?
C30 C23 C21 C20 3.7(12) . . . . ?
C30 C35 C34 C33 -1.4(17) . . . . ?
C30 C31 C32 C33 2.9(17) . . . . ?
C47A C40A C41A C46A -146.1(9) . . . . ?
C47A C40A C41A C42A 34.0(11) . . . . ?
C47A C48A C49A C50A 2.0(16) . . . . ?
C47A C52A C51A C50A 2.0(15) . . . . ?
C48A C47A C52A C51A 0.2(13) . . . . ?
C55A C54A C53A N4A -171.2(8) . . . . ?
C55A C56A C57A O1A -179.6(8) . . . . ?
C55A C56A C57A C58A 0.3(14) . . . . ?
C19 C18 C5 C4 -121.9(9) . . . . ?
C19 C18 C5 C12 -4.5(12) . . . . ?
C19 C18 C5 C6 113.3(10) . . . . ?
C29 C24 C23 C36 -62.9(10) . . . . ?
C29 C24 C23 C21 177.4(7) . . . . ?
C29 C24 C23 C30 58.1(10) . . . . ?
C29 C24 C25 C26 3.5(13) . . . . ?
C29 C28 C27 C26 0.2(15) . . . . ?
C59 N5 N6 C40 110.7(9) . . . . ?
C59 C54 C53 N4 -15.9(15) . . . . ?
C59 C54 C55 C56 1.1(13) . . . . ?
C12 C5 C6 C11 111.8(10) . . . . ?
C12 C5 C6 C7 -63.0(10) . . . . ?
C12 C13 C14 C15 1.2(19) . . . . ?
C12 C17 C16 C15 -5.3(19) . . . . ?
C55 C54 C53 N4 172.8(9) . . . . ?
C55 C54 C59 N5 177.9(8) . . . . ?
C55 C54 C59 C58 0.8(12) . . . . ?
C41 C40 C47 C48 75.6(15) . . . . ?
C41 C40 C47 C52 -106.1(13) . . . . ?
C41 C42 C43 C44 -0.4(19) . . . . ?
C41 C46 C45 C44 2.6(18) . . . . ?
C60A N4A C53A C54A -169.1(8) . . . . ?
C60A C65A C64A C63A 1.6(14) . . . . ?
C60A C61A C62A C63A 0.7(14) . . . . ?
C35 C30 C31 C32 -2.0(15) . . . . ?
C35 C34 C33 C32 2.2(18) . . . . ?
C66A O1A C57A C58A -0.1(13) . . . . ?
C66A O1A C57A C56A 179.9(8) . . . . ?
C6 C5 C12 C13 123.9(10) . . . . ?
C6 C5 C12 C17 -50.0(11) . . . . ?
C6 C11 C10 C9 -1.8(16) . . . . ?
C6 C7 C8 C9 -0.8(17) . . . . ?
C37 C38 C39 N2 0.9(13) . . . . ?
C33A C34A C35A C30A -2.5(14) . . . . ?
C35A C30A C31A C32A -1.8(12) . . . . ?
C35A C34A C33A C32A 1.3(15) . . . . ?
C31 C30 C35 C34 1.3(15) . . . . ?
C52A C47A C48A C49A -2.2(14) . . . . ?
C11 C6 C7 C8 1.4(15) . . . . ?
C11 C10 C9 C8 2.4(17) . . . . ?
C13 C12 C17 C16 5.0(16) . . . . ?
C13 C14 C15 C16 -1(2) . . . . ?
C7 C6 C11 C10 -0.1(15) . . . . ?
C47 C40 C41 C42 -163.2(11) . . . . ?
C47 C40 C41 C46 20.4(15) . . . . ?
C47 C48 C49 C50 0(2) . . . . ?
C47 C52 C51 C50 2(2) . . . . ?
C60 N4 C53 C54 169.9(9) . . . . ?
C60 C65 C64 C63 -1.5(18) . . . . ?
C60 C61 C62 C63 2.2(19) . . . . ?
C1 N1 C4 C5 178.0(7) . . . . ?
C1 N1 C4 C3 1.4(10) . . . . ?
C39 N2 C36 C23 -177.8(7) . . . . ?
C39 N2 C36 C37 0.0(10) . . . . ?
C46A C41A C42A C43A -2.7(14) . . . . ?
C46A C45A C44A C43A -2.4(18) . . . . ?
C64A C65A C60A N4A -179.6(7) . . . . ?
C64A C65A C60A C61A 0.7(13) . . . . ?
C34 C33 C32 C31 -2.9(18) . . . . ?
C56 C57 C58 C59 3.7(14) . . . . ?
C17 C12 C13 C14 -2.9(16) . . . . ?
C17 C16 C15 C14 3(2) . . . . ?
C65 C60 C61 C62 -0.6(18) . . . . ?
C65 C64 C63 C62 3(2) . . . . ?
C42A C41A C46A C45A 0.1(16) . . . . ?
C42A C43A C44A C45A -0.1(19) . . . . ?
C10 C9 C8 C7 -1.2(18) . . . . ?
C62A C61A C60A N4A 178.5(7) . . . . ?
C62A C61A C60A C65A -1.9(13) . . . . ?
C61 C60 C65 C64 0.2(17) . . . . ?
C42 C41 C46 C45 2.0(16) . . . . ?
C46 C41 C42 C43 -3.2(17) . . . . ?
C49A C50A C51A C52A -2.3(17) . . . . ?
C51A C50A C49A C48A 0.3(17) . . . . ?
C66 O1 C57 C58 2.4(14) . . . . ?
C66 O1 C57 C56 -178.4(9) . . . . ?
C45 C44 C43 C42 6(2) . . . . ?
C64 C63 C62 C61 -4(2) . . . . ?
C43 C44 C45 C46 -7(2) . . . . ?
C48 C47 C52 C51 -3(2) . . . . ?
C48 C49 C50 C51 -2(3) . . . . ?
C49 C50 C51 C52 1(3) . . . . ?
C52 C47 C48 C49 2(2) . . . . ?

loop_
_smtbx_masks_void_nr
_smtbx_masks_void_average_x
_smtbx_masks_void_average_y
_smtbx_masks_void_average_z
_smtbx_masks_void_volume
_smtbx_masks_void_count_electrons
_smtbx_masks_void_content
1 0.266 0.207 0.304 512.1 95.9 ?
2 -0.234 0.293 0.804 512.1 98.7 ?
3 0.234 0.707 0.196 512.1 93.5 ?
4 -0.266 0.793 0.696 512.1 96.2 ?
